data_4026844
loop_
_publ_author_name
'Bharat Kumar'
'Christoph E. Strasser'
'Benjamin T. King'

_publ_section_title
;
 t-Butyl Biphenylation of o-Dibromoarenes: A Route to Soluble Polycyclic
 Aromatic Hydrocarbons
;
_journal_name_full 'Journal of Organic Chemistry'
_journal_page_first 311
_journal_page_last 316
_journal_paper_doi 10.1021/jo2019587
_journal_volume 77
_journal_year 2012
_chemical_formula_moiety '(C16 H34 Li O4)+, (C64 H82 Li O Zr)-, 0.5(C4 H10 O)'
_chemical_formula_sum 'C82 H121 Li2 O5.5 Zr'
_chemical_formula_weight 1300
_chemical_name_common
;
(Diethyl ether)tris(tetrahydrofuran)lithium
 (diethyl ether)lithium tris[(4,4'-bis(1,1-
dimethylethyl)biphenyl-2,2'-diyl]zirconate(IV)
 (diethyl ether) hemisolvate
;
_chemical_name_systematic
;
?
;
_space_group_IT_number 61
_symmetry_cell_setting orthorhombic
_symmetry_Int_Tables_number 61
_symmetry_space_group_name_Hall '-P 2ac 2ab'
_symmetry_space_group_name_H-M 'P b c a'
_atom_sites_solution_hydrogens geom
_atom_sites_solution_primary direct
_atom_sites_solution_secondary difmap
_audit_creation_method SHELXL-97
_cell_angle_alpha 90.00
_cell_angle_beta 90.00
_cell_angle_gamma 90.00
_cell_formula_units_Z 8
_cell_length_a 24.3175(5)
_cell_length_b 22.5604(5)
_cell_length_c 27.6744(6)
_cell_measurement_reflns_used 9746
_cell_measurement_temperature 99(2)
_cell_measurement_theta_max 29.033
_cell_measurement_theta_min 2.330
_cell_volume 15182.5(6)
_computing_cell_refinement SAINT
_computing_data_collection 'SAINT (Bruker, 2002)'
_computing_data_reduction SAINT
_computing_structure_refinement 'SHELXL-97 (Sheldrick, 2008)'
_computing_structure_solution 'SHELXS-97 (Sheldrick, 2008)'
_diffrn_ambient_temperature 100(2)
_diffrn_measured_fraction_theta_full 1.000
_diffrn_measured_fraction_theta_max 0.998
_diffrn_measurement_device_type 'Bruker APEX CCD area-detector'
_diffrn_measurement_method '\f- and \w-scans'
_diffrn_radiation_monochromator graphite
_diffrn_radiation_source 'fine-focus sealed tube'
_diffrn_radiation_type MoK\a
_diffrn_radiation_wavelength 0.71073
_diffrn_reflns_av_R_equivalents 0.0500
_diffrn_reflns_av_sigmaI/netI 0.0317
_diffrn_reflns_limit_h_max 31
_diffrn_reflns_limit_h_min -29
_diffrn_reflns_limit_k_max 25
_diffrn_reflns_limit_k_min -28
_diffrn_reflns_limit_l_max 35
_diffrn_reflns_limit_l_min -34
_diffrn_reflns_number 172617
_diffrn_reflns_theta_full 26.00
_diffrn_reflns_theta_max 27.07
_diffrn_reflns_theta_min 1.43
_exptl_absorpt_coefficient_mu 0.193
_exptl_absorpt_correction_T_max 0.966
_exptl_absorpt_correction_T_min 0.596
_exptl_absorpt_correction_type multi-scan
_exptl_absorpt_process_details 'SADABS (Bruker, 2002)'
_exptl_crystal_colour 'light yellow'
_exptl_crystal_density_diffrn 1.137
_exptl_crystal_description prism
_exptl_crystal_F_000 5624
_exptl_crystal_size_max 0.25
_exptl_crystal_size_mid 0.20
_exptl_crystal_size_min 0.18
_refine_diff_density_max 0.997
_refine_diff_density_min -0.534
_refine_diff_density_rms 0.067
_refine_ls_extinction_method none
_refine_ls_goodness_of_fit_ref 1.063
_refine_ls_hydrogen_treatment constr
_refine_ls_matrix_type full
_refine_ls_number_parameters 876
_refine_ls_number_reflns 16666
_refine_ls_number_restraints 39
_refine_ls_restrained_S_all 1.159
_refine_ls_R_factor_all 0.0782
_refine_ls_R_factor_gt 0.0500
_refine_ls_shift/su_max 0.004
_refine_ls_shift/su_mean 0.000
_refine_ls_structure_factor_coef Fsqd
_refine_ls_weighting_details 'calc w=1/[\s^2^(Fo^2^)+(0.0684P)^2^+14.3766P] where P=(Fo^2^+2Fc^2^)/3'
_refine_ls_weighting_scheme calc
_refine_ls_wR_factor_gt 0.1292
_refine_ls_wR_factor_ref 0.1428
_reflns_number_gt 12236
_reflns_number_total 16666
_reflns_threshold_expression I>2\s(I)
_cod_data_source_file jo2019587_si_003.cif
_cod_data_source_block Compound-X
_cod_original_formula_sum 'C82 H121 Li2 O5.50 Zr'
_cod_database_code 4026844

loop_
_symmetry_equiv_pos_as_xyz
'x, y, z'
'-x+1/2, -y, z+1/2'
'x+1/2, -y+1/2, -z'
'-x, y+1/2, -z+1/2'
'-x, -y, -z'
'x-1/2, y, -z-1/2'
'-x-1/2, y-1/2, z'
'x, -y-1/2, z-1/2'

loop_
_atom_site_label
_atom_site_type_symbol
_atom_site_fract_x
_atom_site_fract_y
_atom_site_fract_z
_atom_site_U_iso_or_equiv
_atom_site_adp_type
_atom_site_occupancy
_atom_site_symmetry_multiplicity
_atom_site_calc_flag
_atom_site_refinement_flags
_atom_site_disorder_assembly
_atom_site_disorder_group
Zr1 Zr 0.551113(9) 0.713588(11) 0.621836(8) 0.01852(8) Uani 1 1 d . . .
O4 O 0.04785(9) 0.94828(11) 0.80169(8) 0.0478(6) Uani 1 1 d . E .
O3 O 0.07883(9) 1.06280(9) 0.74149(7) 0.0345(5) Uani 1 1 d . . .
C35 C 0.43424(10) 0.79224(12) 0.63565(9) 0.0231(5) Uani 1 1 d . . .
H35 H 0.4323 0.7906 0.6014 0.028 Uiso 1 1 calc R . .
C8 C 0.55038(10) 0.76017(13) 0.54450(9) 0.0246(5) Uani 1 1 d . . .
C18 C 0.58177(10) 0.58022(12) 0.58291(9) 0.0227(5) Uani 1 1 d . . .
C32 C 0.44051(11) 0.79826(13) 0.73468(10) 0.0280(6) Uani 1 1 d . . .
H32 H 0.4427 0.8013 0.7689 0.034 Uiso 1 1 calc R . .
C10 C 0.50060(10) 0.79317(13) 0.47114(9) 0.0281(6) Uani 1 1 d . . .
C19 C 0.52113(10) 0.58515(12) 0.57573(9) 0.0232(5) Uani 1 1 d . . .
C20 C 0.49639(10) 0.63903(12) 0.58962(9) 0.0231(5) Uani 1 1 d . . .
C65 C 0.09420(14) 0.86587(14) 0.70650(13) 0.0435(8) Uani 1 1 d . E .
H65A H 0.0877 0.8505 0.6735 0.052 Uiso 1 1 calc R . .
H65B H 0.0605 0.8587 0.7257 0.052 Uiso 1 1 calc R . .
C41 C 0.45265(11) 0.78282(15) 0.43612(10) 0.0329(7) Uani 1 1 d . . .
C57 C 0.34446(11) 0.85369(13) 0.63532(10) 0.0283(6) Uani 1 1 d . . .
C2 C 0.67704(10) 0.77326(11) 0.64367(9) 0.0211(5) Uani 1 1 d . . .
H2 H 0.6768 0.7469 0.6704 0.025 Uiso 1 1 calc R . .
C1 C 0.63294(10) 0.77000(11) 0.61071(9) 0.0209(5) Uani 1 1 d . . .
C21 C 0.43948(10) 0.64378(12) 0.58227(9) 0.0252(5) Uani 1 1 d . . .
H21 H 0.4220 0.6796 0.5918 0.030 Uiso 1 1 calc R . .
C22 C 0.40689(11) 0.59940(13) 0.56191(10) 0.0276(6) Uani 1 1 d . C .
C25 C 0.56685(10) 0.70683(11) 0.70573(9) 0.0231(5) Uani 1 1 d . . .
C36 C 0.47825(10) 0.76318(12) 0.65861(9) 0.0217(5) Uani 1 1 d . . .
C31 C 0.48033(10) 0.76633(12) 0.70964(9) 0.0226(5) Uani 1 1 d . . .
C7 C 0.58841(10) 0.80652(12) 0.53630(9) 0.0231(5) Uani 1 1 d . . .
C24 C 0.48947(12) 0.53986(13) 0.55594(10) 0.0320(6) Uani 1 1 d . C .
H24 H 0.5065 0.5036 0.5469 0.038 Uiso 1 1 calc R . .
C34 C 0.39316(10) 0.82347(12) 0.66031(9) 0.0235(5) Uani 1 1 d . . .
C37 C 0.76912(10) 0.81395(12) 0.67498(9) 0.0243(5) Uani 1 1 d . . .
C26 C 0.60841(11) 0.67605(12) 0.73039(10) 0.0261(6) Uani 1 1 d . . .
H26 H 0.6362 0.6573 0.7117 0.031 Uiso 1 1 calc R . .
C28 C 0.56998(12) 0.69833(14) 0.80733(10) 0.0346(7) Uani 1 1 d . . .
H28 H 0.5706 0.6959 0.8416 0.042 Uiso 1 1 calc R . .
C33 C 0.39787(11) 0.82557(13) 0.71046(10) 0.0283(6) Uani 1 1 d . . .
H33 H 0.3709 0.8465 0.7285 0.034 Uiso 1 1 calc R . .
C11 C 0.53865(11) 0.83806(13) 0.46519(10) 0.0303(6) Uani 1 1 d . . .
H11 H 0.5349 0.8648 0.4389 0.036 Uiso 1 1 calc R . .
C9 C 0.50755(10) 0.75532(13) 0.51075(9) 0.0278(6) Uani 1 1 d . . .
H9 H 0.4816 0.7243 0.5151 0.033 Uiso 1 1 calc R . .
C14 C 0.66616(10) 0.62445(12) 0.60893(10) 0.0253(6) Uani 1 1 d . . .
H14 H 0.6854 0.6576 0.6217 0.030 Uiso 1 1 calc R . .
C30 C 0.52580(10) 0.73384(12) 0.73447(9) 0.0235(5) Uani 1 1 d . . .
C15 C 0.69663(11) 0.57356(12) 0.59845(10) 0.0275(6) Uani 1 1 d . D .
O1A O 0.66266(7) 0.69463(9) 0.48382(6) 0.0279(4) Uani 1 1 d . . .
C61 C 0.70476(11) 0.73712(13) 0.47300(10) 0.0308(6) Uani 1 1 d . . .
H61A H 0.6890 0.7776 0.4722 0.037 Uiso 1 1 calc R . .
H61B H 0.7212 0.7285 0.4410 0.037 Uiso 1 1 calc R . .
C62 C 0.74794(11) 0.73302(14) 0.51176(11) 0.0345(6) Uani 1 1 d . . .
H62A H 0.7635 0.6929 0.5121 0.052 Uiso 1 1 calc R . .
H62B H 0.7313 0.7416 0.5432 0.052 Uiso 1 1 calc R . .
H62C H 0.7772 0.7618 0.5052 0.052 Uiso 1 1 calc R . .
C63 C 0.62412(12) 0.68729(14) 0.44486(10) 0.0334(6) Uani 1 1 d . . .
H63A H 0.6441 0.6819 0.4140 0.040 Uiso 1 1 calc R . .
H63B H 0.6006 0.7229 0.4421 0.040 Uiso 1 1 calc R . .
C64 C 0.58934(13) 0.63378(14) 0.45518(12) 0.0397(7) Uani 1 1 d . . .
H64A H 0.5678 0.6405 0.4846 0.060 Uiso 1 1 calc R . .
H64B H 0.6131 0.5991 0.4597 0.060 Uiso 1 1 calc R . .
H64C H 0.5644 0.6267 0.4280 0.060 Uiso 1 1 calc R . .
C3 C 0.72085(10) 0.81254(11) 0.63951(9) 0.0216(5) Uani 1 1 d . . .
C29 C 0.52793(11) 0.72865(13) 0.78483(10) 0.0304(6) Uani 1 1 d . . .
H29 H 0.4999 0.7464 0.8039 0.036 Uiso 1 1 calc R . .
C17 C 0.61119(11) 0.52885(12) 0.57230(10) 0.0280(6) Uani 1 1 d . D .
H17 H 0.5923 0.4954 0.5597 0.034 Uiso 1 1 calc R . .
C12 C 0.58248(11) 0.84465(13) 0.49728(10) 0.0294(6) Uani 1 1 d . . .
H12 H 0.6085 0.8755 0.4924 0.035 Uiso 1 1 calc R . .
C4 C 0.71978(11) 0.85209(12) 0.60042(10) 0.0261(6) Uani 1 1 d . . .
H4 H 0.7489 0.8798 0.5966 0.031 Uiso 1 1 calc R . .
C13 C 0.60904(10) 0.63041(12) 0.60198(9) 0.0235(5) Uani 1 1 d . . .
C49 C 0.34550(11) 0.60772(13) 0.55179(11) 0.0345(7) Uani 1 1 d DU . .
C27 C 0.61148(11) 0.67127(12) 0.78068(10) 0.0292(6) Uani 1 1 d . . .
C5 C 0.67747(11) 0.85154(12) 0.56749(9) 0.0262(6) Uani 1 1 d . . .
H5 H 0.6776 0.8790 0.5415 0.031 Uiso 1 1 calc R . .
C45 C 0.75853(11) 0.56946(13) 0.60676(12) 0.0365(7) Uani 1 1 d . . .
C16 C 0.66750(11) 0.52577(12) 0.57983(10) 0.0303(6) Uani 1 1 d . . .
H16 H 0.6865 0.4903 0.5721 0.036 Uiso 1 1 calc R D .
C68 C 0.19172(15) 0.97543(19) 0.69274(14) 0.0589(10) Uani 1 1 d . . .
H68A H 0.1788 1.0086 0.7126 0.088 Uiso 1 1 calc R . .
H68B H 0.2171 0.9903 0.6680 0.088 Uiso 1 1 calc R . .
H68C H 0.2107 0.9465 0.7132 0.088 Uiso 1 1 calc R . .
C6 C 0.63416(10) 0.81082(11) 0.57191(9) 0.0218(5) Uani 1 1 d . . .
C53 C 0.65832(13) 0.63900(14) 0.80730(12) 0.0387(7) Uani 1 1 d . . .
C23 C 0.43343(12) 0.54705(13) 0.54924(11) 0.0331(6) Uani 1 1 d . . .
H23 H 0.4126 0.5155 0.5357 0.040 Uiso 1 1 calc R C .
C77 C -0.05167(13) 1.02913(16) 0.70732(14) 0.0464(8) Uani 1 1 d . E .
H77A H -0.0464 1.0586 0.6812 0.056 Uiso 1 1 calc R . .
H77B H -0.0494 1.0497 0.7389 0.056 Uiso 1 1 calc R . .
C78 C -0.10668(15) 0.99822(19) 0.70190(14) 0.0567(10) Uani 1 1 d . . .
H78A H -0.1323 1.0218 0.6818 0.068 Uiso 1 1 calc R . .
H78B H -0.1238 0.9905 0.7337 0.068 Uiso 1 1 calc R . .
C80 C -0.02819(16) 0.9450(2) 0.66600(16) 0.0621(11) Uani 1 1 d . E .
H80A H -0.0090 0.9063 0.6673 0.074 Uiso 1 1 calc R . .
H80B H -0.0215 0.9635 0.6341 0.074 Uiso 1 1 calc R . .
C66 C 0.14030(14) 0.83301(16) 0.72842(14) 0.0486(8) Uani 1 1 d . . .
H66A H 0.1728 0.8363 0.7076 0.073 Uiso 1 1 calc R . .
H66B H 0.1302 0.7912 0.7319 0.073 Uiso 1 1 calc R . .
H66C H 0.1486 0.8497 0.7603 0.073 Uiso 1 1 calc R . .
C67 C 0.14382(14) 0.94651(17) 0.66888(13) 0.0510(9) Uani 1 1 d . E .
H67A H 0.1268 0.9745 0.6457 0.061 Uiso 1 1 calc R . .
H67B H 0.1564 0.9113 0.6506 0.061 Uiso 1 1 calc R . .
C79 C -0.08966(17) 0.93786(19) 0.67564(16) 0.0657(12) Uani 1 1 d . . .
H79A H -0.0968 0.9033 0.6968 0.079 Uiso 1 1 calc R . .
H79B H -0.1102 0.9327 0.6450 0.079 Uiso 1 1 calc R . .
Li1 Li 0.63084(18) 0.7014(2) 0.54780(16) 0.0279(10) Uani 1 1 d . . .
Li2 Li 0.0565(2) 0.9813(2) 0.73899(19) 0.0352(11) Uani 1 1 d . E .
O5 O -0.01063(9) 0.98286(10) 0.70422(8) 0.0455(6) Uani 1 1 d . . .
O2 O 0.10419(10) 0.92899(10) 0.70398(9) 0.0478(6) Uani 1 1 d . . .
C70 C 0.06655(19) 0.9498(2) 0.88347(15) 0.0658(12) Uani 1 1 d . . .
H70A H 0.0836 0.9282 0.9108 0.079 Uiso 1 1 calc R A 1
H70B H 0.0730 0.9929 0.8874 0.079 Uiso 1 1 calc R A 1
C69 C 0.0876(2) 0.9278(2) 0.83569(14) 0.0758(14) Uani 1 1 d . E .
H69A H 0.1243 0.9445 0.8286 0.091 Uiso 1 1 calc R . .
H69B H 0.0900 0.8840 0.8354 0.091 Uiso 1 1 calc R . .
C76 C 0.07737(14) 1.10356(13) 0.70127(11) 0.0383(7) Uani 1 1 d . E .
H76A H 0.0408 1.1225 0.6986 0.046 Uiso 1 1 calc R . .
H76B H 0.0857 1.0828 0.6706 0.046 Uiso 1 1 calc R . .
C75 C 0.12080(13) 1.14875(14) 0.71258(12) 0.0385(7) Uani 1 1 d . . .
H75A H 0.1125 1.1873 0.6972 0.046 Uiso 1 1 calc R E .
H75B H 0.1576 1.1352 0.7020 0.046 Uiso 1 1 calc R . .
C74 C 0.11748(15) 1.15299(15) 0.76738(12) 0.0461(8) Uani 1 1 d . E .
H74A H 0.1521 1.1685 0.7814 0.055 Uiso 1 1 calc R B 1
H74B H 0.0864 1.1783 0.7778 0.055 Uiso 1 1 calc R B 1
C42 C 0.46038(12) 0.72207(15) 0.41203(11) 0.0382(7) Uani 1 1 d . . .
H42A H 0.4600 0.6910 0.4368 0.057 Uiso 1 1 calc R . .
H42B H 0.4956 0.7213 0.3949 0.057 Uiso 1 1 calc R . .
H42C H 0.4304 0.7151 0.3890 0.057 Uiso 1 1 calc R . .
C38 C 0.82275(10) 0.80105(13) 0.64783(11) 0.0310(6) Uani 1 1 d . . .
H38A H 0.8537 0.8021 0.6705 0.047 Uiso 1 1 calc R . .
H38B H 0.8283 0.8311 0.6227 0.047 Uiso 1 1 calc R . .
H38C H 0.8206 0.7617 0.6329 0.047 Uiso 1 1 calc R . .
C39 C 0.77248(12) 0.87613(12) 0.69793(10) 0.0310(6) Uani 1 1 d . . .
H39A H 0.8033 0.8775 0.7207 0.046 Uiso 1 1 calc R . .
H39B H 0.7382 0.8847 0.7151 0.046 Uiso 1 1 calc R . .
H39C H 0.7781 0.9058 0.6725 0.046 Uiso 1 1 calc R . .
C59 C 0.34247(13) 0.91909(14) 0.64851(12) 0.0403(7) Uani 1 1 d . . .
H59A H 0.3107 0.9377 0.6328 0.060 Uiso 1 1 calc R . .
H59B H 0.3763 0.9385 0.6376 0.060 Uiso 1 1 calc R . .
H59C H 0.3391 0.9232 0.6836 0.060 Uiso 1 1 calc R . .
C44 C 0.39813(11) 0.78406(16) 0.46405(10) 0.0405(8) Uani 1 1 d . . .
H44A H 0.3992 0.7545 0.4900 0.061 Uiso 1 1 calc R . .
H44B H 0.3678 0.7750 0.4420 0.061 Uiso 1 1 calc R . .
H44C H 0.3926 0.8235 0.4780 0.061 Uiso 1 1 calc R . .
C40 C 0.76349(11) 0.76758(12) 0.71499(10) 0.0283(6) Uani 1 1 d . . .
H40A H 0.7952 0.7702 0.7368 0.042 Uiso 1 1 calc R . .
H40B H 0.7621 0.7279 0.7006 0.042 Uiso 1 1 calc R . .
H40C H 0.7296 0.7749 0.7332 0.042 Uiso 1 1 calc R . .
C43 C 0.44934(12) 0.83020(17) 0.39680(11) 0.0415(8) Uani 1 1 d . . .
H43A H 0.4182 0.8216 0.3754 0.062 Uiso 1 1 calc R . .
H43B H 0.4835 0.8302 0.3780 0.062 Uiso 1 1 calc R . .
H43C H 0.4442 0.8692 0.4118 0.062 Uiso 1 1 calc R . .
C60 C 0.29081(11) 0.82417(16) 0.65174(12) 0.0404(7) Uani 1 1 d . . .
H60A H 0.2917 0.7820 0.6433 0.061 Uiso 1 1 calc R . .
H60B H 0.2596 0.8432 0.6356 0.061 Uiso 1 1 calc R . .
H60C H 0.2869 0.8284 0.6868 0.061 Uiso 1 1 calc R . .
C58 C 0.34772(12) 0.84863(15) 0.58029(10) 0.0373(7) Uani 1 1 d . . .
H58A H 0.3458 0.8068 0.5709 0.056 Uiso 1 1 calc R . .
H58B H 0.3825 0.8656 0.5690 0.056 Uiso 1 1 calc R . .
H58C H 0.3169 0.8702 0.5657 0.056 Uiso 1 1 calc R . .
C50A C 0.3109(2) 0.5579(2) 0.5812(2) 0.0501(19) Uiso 0.563(11) 1 d PD C 1
H50A H 0.3201 0.5185 0.5687 0.075 Uiso 0.563(11) 1 calc PR C 1
H50B H 0.2714 0.5651 0.5771 0.075 Uiso 0.563(11) 1 calc PR C 1
H50C H 0.3202 0.5600 0.6156 0.075 Uiso 0.563(11) 1 calc PR C 1
C51A C 0.3332(2) 0.6128(2) 0.4989(2) 0.0368(19) Uiso 0.563(11) 1 d PRD C 1
H51A H 0.3481 0.5782 0.4819 0.055 Uiso 0.563(11) 1 calc PR C 1
H51B H 0.3502 0.6489 0.4861 0.055 Uiso 0.563(11) 1 calc PR C 1
H51C H 0.2933 0.6146 0.4941 0.055 Uiso 0.563(11) 1 calc PR C 1
C52A C 0.3221(2) 0.6680(3) 0.57555(17) 0.0170(12) Uiso 0.563(11) 1 d PDU C 1
H52A H 0.2828 0.6719 0.5682 0.026 Uiso 0.563(11) 1 calc PR C 1
H52B H 0.3420 0.7021 0.5622 0.026 Uiso 0.563(11) 1 calc PR C 1
H52C H 0.3273 0.6668 0.6107 0.026 Uiso 0.563(11) 1 calc PR C 1
C50B C 0.3146(3) 0.5489(3) 0.5562(3) 0.0288(19) Uiso 0.437(11) 1 d PDU C 2
H50D H 0.2754 0.5554 0.5498 0.043 Uiso 0.437(11) 1 calc PR C 2
H50E H 0.3192 0.5332 0.5890 0.043 Uiso 0.437(11) 1 calc PR C 2
H50F H 0.3294 0.5205 0.5328 0.043 Uiso 0.437(11) 1 calc PR C 2
C51B C 0.3439(4) 0.6224(4) 0.4935(3) 0.031(2) Uiso 0.437(11) 1 d PDU C 2
H51D H 0.3058 0.6287 0.4833 0.046 Uiso 0.437(11) 1 calc PR C 2
H51E H 0.3597 0.5891 0.4755 0.046 Uiso 0.437(11) 1 calc PR C 2
H51F H 0.3654 0.6583 0.4870 0.046 Uiso 0.437(11) 1 calc PR C 2
C52B C 0.3203(4) 0.6482(5) 0.5780(3) 0.043(2) Uiso 0.437(11) 1 d PDU C 2
H52D H 0.2812 0.6494 0.5693 0.065 Uiso 0.437(11) 1 calc PR C 2
H52E H 0.3369 0.6871 0.5720 0.065 Uiso 0.437(11) 1 calc PR C 2
H52F H 0.3239 0.6383 0.6124 0.065 Uiso 0.437(11) 1 calc PR C 2
C55 C 0.68701(17) 0.68270(18) 0.84131(16) 0.0689(13) Uani 1 1 d . . .
H55A H 0.7013 0.7162 0.8226 0.103 Uiso 1 1 calc R . .
H55B H 0.7175 0.6627 0.8578 0.103 Uiso 1 1 calc R . .
H55C H 0.6606 0.6972 0.8653 0.103 Uiso 1 1 calc R . .
C54 C 0.70186(15) 0.61463(18) 0.77261(15) 0.0573(10) Uani 1 1 d . . .
H54A H 0.6847 0.5863 0.7504 0.086 Uiso 1 1 calc R . .
H54B H 0.7308 0.5947 0.7911 0.086 Uiso 1 1 calc R . .
H54C H 0.7179 0.6473 0.7541 0.086 Uiso 1 1 calc R . .
C56 C 0.63505(17) 0.58764(17) 0.83637(14) 0.0575(10) Uani 1 1 d . . .
H56A H 0.6165 0.5599 0.8146 0.086 Uiso 1 1 calc R . .
H56B H 0.6086 0.6028 0.8601 0.086 Uiso 1 1 calc R . .
H56C H 0.6650 0.5672 0.8532 0.086 Uiso 1 1 calc R . .
C46A C 0.78724(9) 0.55389(10) 0.55636(10) 0.0511(13) Uani 0.786(6) 1 d P D 1
H46A H 0.7790 0.5851 0.5328 0.077 Uiso 0.786(6) 1 calc PR D 1
H46B H 0.7732 0.5159 0.5444 0.077 Uiso 0.786(6) 1 calc PR D 1
H46C H 0.8271 0.5511 0.5609 0.077 Uiso 0.786(6) 1 calc PR D 1
C47A C 0.78441(9) 0.62813(10) 0.62120(10) 0.0305(10) Uani 0.786(6) 1 d PR D 1
H47A H 0.7752 0.6584 0.5971 0.046 Uiso 0.786(6) 1 calc PR D 1
H47B H 0.8244 0.6236 0.6230 0.046 Uiso 0.786(6) 1 calc PR D 1
H47C H 0.7703 0.6403 0.6528 0.046 Uiso 0.786(6) 1 calc PR D 1
C48A C 0.77126(9) 0.52191(10) 0.64221(10) 0.0490(13) Uani 0.786(6) 1 d PR D 1
H48A H 0.7540 0.4848 0.6318 0.074 Uiso 0.786(6) 1 calc PR D 1
H48B H 0.7570 0.5331 0.6740 0.074 Uiso 0.786(6) 1 calc PR D 1
H48C H 0.8112 0.5165 0.6442 0.074 Uiso 0.786(6) 1 calc PR D 1
C46B C 0.78248(9) 0.50929(10) 0.59718(10) 0.039(4) Uani 0.214(6) 1 d PR D 2
H46D H 0.7569 0.4787 0.6084 0.059 Uiso 0.214(6) 1 calc PR D 2
H46E H 0.8175 0.5053 0.6144 0.059 Uiso 0.214(6) 1 calc PR D 2
H46F H 0.7888 0.5045 0.5624 0.059 Uiso 0.214(6) 1 calc PR D 2
C47B C 0.78678(9) 0.61940(10) 0.59458(10) 0.055(6) Uani 0.214(6) 1 d PR D 2
H47D H 0.7652 0.6544 0.6036 0.083 Uiso 0.214(6) 1 calc PR D 2
H47E H 0.7934 0.6197 0.5597 0.083 Uiso 0.214(6) 1 calc PR D 2
H47F H 0.8221 0.6200 0.6117 0.083 Uiso 0.214(6) 1 calc PR D 2
C48B C 0.76068(9) 0.55859(10) 0.67248(10) 0.045(4) Uani 0.214(6) 1 d PR D 2
H48D H 0.7402 0.5226 0.6810 0.068 Uiso 0.214(6) 1 calc PR D 2
H48E H 0.7440 0.5928 0.6886 0.068 Uiso 0.214(6) 1 calc PR D 2
H48F H 0.7990 0.5545 0.6830 0.068 Uiso 0.214(6) 1 calc PR D 2
C73A C 0.1085(10) 1.0904(7) 0.7807(5) 0.039(4) Uani 0.36(3) 1 d P E 1
H73A H 0.1439 1.0704 0.7856 0.047 Uiso 0.36(3) 1 calc PR E 1
H73B H 0.0872 1.0878 0.8106 0.047 Uiso 0.36(3) 1 calc PR E 1
C73B C 0.0815(6) 1.1004(4) 0.7829(2) 0.039(2) Uani 0.64(3) 1 d P E 2
H73C H 0.0981 1.0796 0.8103 0.047 Uiso 0.64(3) 1 calc PR E 2
H73D H 0.0447 1.1140 0.7922 0.047 Uiso 0.64(3) 1 calc PR E 2
C72A C -0.00418(19) 0.9454(4) 0.82448(16) 0.121(3) Uani 1 1 d . . .
H72A H -0.0257 0.9120 0.8120 0.145 Uiso 1 1 calc R F 1
H72B H -0.0249 0.9821 0.8192 0.145 Uiso 1 1 calc R F 1
C71A C 0.0090(8) 0.9367(9) 0.8793(5) 0.091(6) Uani 0.63(6) 1 d P G 1
H71A H -0.0129 0.9638 0.8992 0.110 Uiso 0.63(6) 1 calc PR G 1
H71B H 0.0013 0.8958 0.8894 0.110 Uiso 0.63(6) 1 calc PR G 1
C71B C 0.0026(9) 0.953(2) 0.8774(10) 0.115(12) Uani 0.37(6) 1 d P G 2
H71C H -0.0156 0.9207 0.8952 0.137 Uiso 0.37(6) 1 calc PR G 2
H71D H -0.0120 0.9909 0.8884 0.137 Uiso 0.37(6) 1 calc PR G 2
O6 O 0.9566(3) 0.4879(3) 0.4854(3) 0.0722(18) Uani 0.50 1 d P . .
C82 C 1.0000 0.5000 0.5000 0.134(4) Uani 1 2 d S . .
H82A H 0.9943 0.5093 0.5342 0.161 Uiso 0.50 1 calc PR . .
H82B H 1.0092 0.5377 0.4844 0.161 Uiso 0.50 1 calc PR . .
C85 C 1.0518(5) 0.4650(5) 0.4987(4) 0.073(3) Uani 0.50 1 d P . .
H85A H 1.0467 0.4279 0.5166 0.110 Uiso 0.50 1 calc PR . .
H85B H 1.0815 0.4880 0.5135 0.110 Uiso 0.50 1 calc PR . .
H85C H 1.0613 0.4560 0.4651 0.110 Uiso 0.50 1 calc PR . .
C84 C 0.8621(5) 0.5003(5) 0.4682(4) 0.095(4) Uani 0.50 1 d P . .
H84A H 0.8694 0.4873 0.4350 0.143 Uiso 0.50 1 calc PR . .
H84B H 0.8322 0.5295 0.4680 0.143 Uiso 0.50 1 calc PR . .
H84C H 0.8513 0.4661 0.4878 0.143 Uiso 0.50 1 calc PR . .
C83 C 0.9120(5) 0.5275(6) 0.4886(5) 0.089(4) Uani 0.50 1 d P . .
H83A H 0.9207 0.5640 0.4710 0.107 Uiso 0.50 1 calc PR . .
H83B H 0.9056 0.5379 0.5225 0.107 Uiso 0.50 1 calc PR . .

loop_
_atom_site_aniso_label
_atom_site_aniso_U_11
_atom_site_aniso_U_22
_atom_site_aniso_U_33
_atom_site_aniso_U_23
_atom_site_aniso_U_13
_atom_site_aniso_U_12
Zr1 0.01539(12) 0.02222(13) 0.01795(12) -0.00288(9) 0.00072(9) 0.00234(9)
O4 0.0443(13) 0.0585(15) 0.0406(13) 0.0137(11) 0.0010(10) -0.0110(11)
O3 0.0476(12) 0.0269(10) 0.0290(11) 0.0021(8) -0.0044(9) -0.0022(9)
C35 0.0196(12) 0.0295(14) 0.0203(12) -0.0026(10) 0.0003(9) 0.0008(10)
C8 0.0185(12) 0.0331(14) 0.0222(12) -0.0009(11) -0.0013(10) 0.0035(11)
C18 0.0230(12) 0.0262(14) 0.0189(12) -0.0015(10) -0.0012(10) 0.0000(10)
C32 0.0265(14) 0.0379(16) 0.0196(13) -0.0058(11) 0.0009(10) 0.0030(11)
C10 0.0198(12) 0.0452(17) 0.0194(12) -0.0022(11) -0.0004(10) 0.0055(11)
C19 0.0221(12) 0.0272(14) 0.0204(12) -0.0010(10) -0.0036(10) -0.0001(10)
C20 0.0210(12) 0.0293(14) 0.0191(12) -0.0007(10) 0.0009(9) 0.0009(10)
C65 0.0446(18) 0.0284(16) 0.058(2) 0.0053(14) 0.0060(16) 0.0024(14)
C41 0.0189(12) 0.060(2) 0.0197(13) 0.0019(13) -0.0022(10) 0.0032(13)
C57 0.0208(12) 0.0362(16) 0.0279(14) -0.0045(12) -0.0009(10) 0.0069(11)
C2 0.0192(11) 0.0242(13) 0.0197(12) -0.0038(10) 0.0018(9) 0.0025(10)
C1 0.0186(11) 0.0221(13) 0.0220(12) -0.0049(10) 0.0002(9) 0.0031(10)
C21 0.0211(12) 0.0319(15) 0.0225(13) -0.0004(11) -0.0014(10) 0.0013(11)
C22 0.0230(13) 0.0344(15) 0.0255(14) 0.0042(11) -0.0044(10) -0.0025(11)
C25 0.0228(12) 0.0226(13) 0.0240(13) -0.0021(10) -0.0026(10) -0.0019(10)
C36 0.0189(12) 0.0266(13) 0.0198(12) -0.0009(10) 0.0019(9) 0.0016(10)
C31 0.0186(12) 0.0275(14) 0.0216(12) -0.0020(10) 0.0010(10) -0.0010(10)
C7 0.0208(12) 0.0265(13) 0.0221(12) -0.0034(10) -0.0008(10) 0.0053(10)
C24 0.0320(14) 0.0298(15) 0.0342(15) -0.0088(12) -0.0082(12) 0.0044(12)
C34 0.0172(11) 0.0260(14) 0.0274(13) -0.0037(11) 0.0010(10) 0.0014(10)
C37 0.0207(12) 0.0257(14) 0.0264(13) -0.0031(11) -0.0034(10) -0.0005(10)
C26 0.0244(13) 0.0243(14) 0.0296(14) -0.0024(11) -0.0042(11) 0.0008(11)
C28 0.0347(15) 0.0471(18) 0.0219(14) 0.0064(12) -0.0061(12) -0.0068(13)
C33 0.0222(13) 0.0360(16) 0.0266(14) -0.0097(11) 0.0038(10) 0.0060(11)
C11 0.0303(14) 0.0383(16) 0.0222(13) 0.0047(11) -0.0027(11) 0.0079(12)
C9 0.0200(12) 0.0406(16) 0.0227(13) -0.0005(12) -0.0002(10) -0.0024(11)
C14 0.0229(13) 0.0225(13) 0.0304(14) -0.0051(11) -0.0026(10) 0.0006(10)
C30 0.0215(12) 0.0266(13) 0.0225(13) -0.0018(10) -0.0006(10) -0.0029(10)
C15 0.0240(13) 0.0262(14) 0.0323(14) -0.0024(11) 0.0008(11) 0.0028(11)
O1A 0.0253(9) 0.0343(10) 0.0241(9) -0.0009(8) 0.0040(7) -0.0005(8)
C61 0.0279(14) 0.0361(16) 0.0285(14) 0.0036(12) 0.0073(11) -0.0008(12)
C62 0.0261(14) 0.0407(17) 0.0367(16) 0.0029(13) 0.0039(12) -0.0003(12)
C63 0.0336(15) 0.0444(18) 0.0223(13) -0.0060(12) 0.0003(11) 0.0014(13)
C64 0.0396(17) 0.0428(19) 0.0368(17) -0.0060(14) -0.0004(13) -0.0069(14)
C3 0.0205(12) 0.0220(13) 0.0221(12) -0.0046(10) -0.0008(10) 0.0025(10)
C29 0.0257(13) 0.0439(17) 0.0215(13) -0.0003(12) -0.0008(11) -0.0015(12)
C17 0.0265(13) 0.0239(14) 0.0336(14) -0.0072(11) -0.0026(11) -0.0020(11)
C12 0.0269(14) 0.0293(15) 0.0320(15) 0.0025(12) -0.0037(11) 0.0012(11)
C4 0.0236(13) 0.0268(14) 0.0279(14) -0.0019(11) -0.0005(11) -0.0037(11)
C13 0.0229(12) 0.0258(14) 0.0217(12) -0.0029(10) -0.0001(10) 0.0036(10)
C49 0.0233(13) 0.0378(17) 0.0425(17) 0.0047(13) -0.0091(12) -0.0028(12)
C27 0.0284(14) 0.0262(14) 0.0331(15) 0.0058(11) -0.0100(12) -0.0023(11)
C5 0.0275(13) 0.0274(14) 0.0238(13) 0.0030(11) -0.0025(10) 0.0009(11)
C45 0.0208(13) 0.0270(15) 0.062(2) -0.0081(14) -0.0046(13) 0.0048(11)
C16 0.0273(14) 0.0259(14) 0.0376(16) -0.0090(12) 0.0005(12) 0.0055(11)
C68 0.048(2) 0.069(3) 0.059(2) 0.011(2) 0.0049(18) 0.0096(19)
C6 0.0211(12) 0.0227(13) 0.0215(12) -0.0031(10) -0.0003(10) 0.0048(10)
C53 0.0387(16) 0.0360(17) 0.0413(17) 0.0093(13) -0.0172(14) 0.0027(13)
C23 0.0301(14) 0.0348(16) 0.0345(16) -0.0036(12) -0.0113(12) -0.0052(12)
C77 0.0381(17) 0.049(2) 0.052(2) -0.0005(16) -0.0027(15) 0.0037(15)
C78 0.0406(19) 0.075(3) 0.055(2) 0.009(2) 0.0015(16) -0.0076(18)
C80 0.052(2) 0.069(3) 0.065(3) -0.023(2) -0.0111(19) 0.007(2)
C66 0.0419(18) 0.0412(19) 0.063(2) 0.0046(17) -0.0059(16) -0.0011(15)
C67 0.046(2) 0.055(2) 0.052(2) 0.0173(17) 0.0126(16) 0.0019(17)
C79 0.060(2) 0.066(3) 0.071(3) 0.020(2) -0.012(2) -0.019(2)
Li1 0.027(2) 0.034(3) 0.023(2) -0.0036(19) 0.0040(18) 0.0015(19)
Li2 0.035(3) 0.030(3) 0.041(3) 0.000(2) 0.001(2) 0.000(2)
O5 0.0386(12) 0.0481(14) 0.0499(14) -0.0128(11) -0.0075(10) 0.0014(10)
O2 0.0514(14) 0.0306(12) 0.0615(15) 0.0089(11) 0.0172(12) 0.0058(10)
C70 0.073(3) 0.073(3) 0.051(2) 0.002(2) -0.013(2) 0.024(2)
C69 0.100(3) 0.081(3) 0.046(2) 0.010(2) -0.001(2) 0.050(3)
C76 0.055(2) 0.0296(16) 0.0302(15) 0.0032(12) -0.0039(14) 0.0011(14)
C75 0.0371(16) 0.0336(17) 0.0449(18) 0.0073(14) 0.0065(14) 0.0031(13)
C74 0.055(2) 0.0414(19) 0.0418(18) 0.0045(15) -0.0114(16) -0.0131(16)
C42 0.0251(14) 0.064(2) 0.0254(14) -0.0048(14) -0.0057(11) -0.0022(13)
C38 0.0187(12) 0.0400(16) 0.0344(15) -0.0029(12) -0.0005(11) 0.0009(11)
C39 0.0306(14) 0.0308(15) 0.0315(15) -0.0061(12) -0.0094(12) 0.0005(12)
C59 0.0388(17) 0.0359(17) 0.0463(18) -0.0072(14) -0.0071(14) 0.0130(14)
C44 0.0222(14) 0.076(2) 0.0233(14) 0.0025(15) 0.0002(11) 0.0041(14)
C40 0.0269(13) 0.0311(15) 0.0268(14) -0.0003(11) -0.0070(11) 0.0003(11)
C43 0.0282(15) 0.074(2) 0.0218(14) 0.0063(15) -0.0048(12) 0.0098(15)
C60 0.0196(13) 0.060(2) 0.0413(18) -0.0011(15) -0.0018(12) 0.0012(13)
C58 0.0328(15) 0.0472(18) 0.0318(15) -0.0015(13) -0.0054(12) 0.0167(14)
C55 0.067(3) 0.060(3) 0.081(3) 0.003(2) -0.053(2) 0.000(2)
C54 0.0405(19) 0.063(2) 0.068(3) 0.022(2) -0.0129(17) 0.0169(17)
C56 0.066(2) 0.052(2) 0.054(2) 0.0250(18) -0.0109(19) 0.0039(19)
C46A 0.030(2) 0.057(3) 0.066(3) -0.021(2) 0.013(2) 0.0059(19)
C47A 0.0179(17) 0.026(2) 0.047(3) 0.0014(18) -0.0077(16) 0.0020(14)
C48A 0.036(2) 0.035(2) 0.077(4) 0.012(2) -0.014(2) 0.0034(18)
C46B 0.018(6) 0.043(9) 0.057(10) -0.024(7) -0.001(6) 0.009(6)
C47B 0.040(9) 0.043(10) 0.083(16) -0.008(10) -0.008(10) -0.002(8)
C48B 0.023(7) 0.068(11) 0.044(9) -0.008(8) -0.006(6) 0.011(7)
C73A 0.042(8) 0.045(7) 0.030(5) 0.000(4) -0.008(6) -0.008(6)
C73B 0.048(5) 0.034(3) 0.035(3) -0.001(2) -0.002(3) -0.009(3)
C72A 0.055(3) 0.265(9) 0.044(3) 0.000(4) 0.004(2) -0.063(4)
C71A 0.130(13) 0.112(9) 0.032(5) -0.020(5) 0.028(6) -0.089(9)
C71B 0.038(10) 0.23(3) 0.074(15) 0.033(17) -0.018(8) 0.006(15)
O6 0.095(5) 0.044(4) 0.078(5) 0.012(3) 0.007(4) 0.008(4)
C82 0.145(11) 0.168(12) 0.089(8) 0.045(7) 0.015(8) 0.038(11)
C85 0.094(8) 0.066(7) 0.059(6) -0.009(5) -0.004(6) 0.003(6)
C84 0.105(8) 0.071(7) 0.111(9) 0.045(6) 0.014(7) 0.018(6)
C83 0.106(10) 0.085(8) 0.077(8) 0.014(6) -0.018(7) 0.030(8)

loop_
_atom_type_symbol
_atom_type_description
_atom_type_scat_dispersion_real
_atom_type_scat_dispersion_imag
_atom_type_scat_source
C C 0.0033 0.0016 'International Tables Vol C Tables 4.2.6.8 and 6.1.1.4'
H H 0.0000 0.0000 'International Tables Vol C Tables 4.2.6.8 and 6.1.1.4'
Li Li -0.0003 0.0001 'International Tables Vol C Tables 4.2.6.8 and 6.1.1.4'
O O 0.0106 0.0060 'International Tables Vol C Tables 4.2.6.8 and 6.1.1.4'
Zr Zr -2.9673 0.5597 'International Tables Vol C Tables 4.2.6.8 and 6.1.1.4'

loop_
_geom_angle_atom_site_label_1
_geom_angle_atom_site_label_2
_geom_angle_atom_site_label_3
_geom_angle
_geom_angle_site_symmetry_1
_geom_angle_site_symmetry_3
C20 Zr1 C36 94.57(9) . .
C20 Zr1 C25 115.09(9) . .
C36 Zr1 C25 74.00(9) . .
C20 Zr1 C1 144.67(8) . .
C36 Zr1 C1 115.80(9) . .
C25 Zr1 C1 91.51(9) . .
C20 Zr1 C8 88.30(9) . .
C36 Zr1 C8 100.06(9) . .
C25 Zr1 C8 156.00(9) . .
C1 Zr1 C8 69.80(9) . .
C20 Zr1 C13 71.54(9) . .
C36 Zr1 C13 156.66(9) . .
C25 Zr1 C13 94.55(9) . .
C1 Zr1 C13 84.16(8) . .
C8 Zr1 C13 98.22(9) . .
C20 Zr1 Li1 92.52(11) . .
C36 Zr1 Li1 151.98(11) . .
C25 Zr1 Li1 126.48(11) . .
C1 Zr1 Li1 52.20(11) . .
C8 Zr1 Li1 53.06(11) . .
C13 Zr1 Li1 50.18(11) . .
C72A O4 C69 107.3(3) . .
C72A O4 Li2 121.6(3) . .
C69 O4 Li2 130.9(3) . .
C73B O3 C76 104.0(4) . .
C73A O3 C76 108.5(5) . .
C73B O3 Li2 127.7(3) . .
C73A O3 Li2 125.6(6) . .
C76 O3 Li2 125.1(2) . .
C34 C35 C36 123.9(2) . .
C34 C35 H35 118.1 . .
C36 C35 H35 118.1 . .
C9 C8 C7 115.9(2) . .
C9 C8 Li1 126.6(2) . .
C7 C8 Li1 83.11(19) . .
C9 C8 Zr1 124.65(19) . .
C7 C8 Zr1 117.71(17) . .
Li1 C8 Zr1 73.26(13) . .
C17 C18 C13 120.3(2) . .
C17 C18 C19 122.8(2) . .
C13 C18 C19 117.0(2) . .
C33 C32 C31 120.8(2) . .
C33 C32 H32 119.6 . .
C31 C32 H32 119.6 . .
C11 C10 C9 117.4(2) . .
C11 C10 C41 123.0(2) . .
C9 C10 C41 119.6(3) . .
C24 C19 C20 120.3(2) . .
C24 C19 C18 123.0(2) . .
C20 C19 C18 116.7(2) . .
C21 C20 C19 116.6(2) . .
C21 C20 Zr1 124.43(19) . .
C19 C20 Zr1 118.99(17) . .
O2 C65 C66 112.8(3) . .
O2 C65 H65A 109.0 . .
C66 C65 H65A 109.0 . .
O2 C65 H65B 109.0 . .
C66 C65 H65B 109.0 . .
H65A C65 H65B 107.8 . .
C43 C41 C10 112.6(3) . .
C43 C41 C44 107.5(2) . .
C10 C41 C44 109.6(2) . .
C43 C41 C42 108.8(2) . .
C10 C41 C42 108.5(2) . .
C44 C41 C42 109.9(3) . .
C59 C57 C58 108.2(3) . .
C59 C57 C34 110.4(2) . .
C58 C57 C34 112.1(2) . .
C59 C57 C60 108.9(2) . .
C58 C57 C60 107.9(2) . .
C34 C57 C60 109.3(2) . .
C3 C2 C1 124.2(2) . .
C3 C2 H2 117.9 . .
C1 C2 H2 117.9 . .
C2 C1 C6 116.2(2) . .
C2 C1 Li1 122.3(2) . .
C6 C1 Li1 82.30(19) . .
C2 C1 Zr1 125.43(18) . .
C6 C1 Zr1 117.60(17) . .
Li1 C1 Zr1 73.93(13) . .
C22 C21 C20 124.3(3) . .
C22 C21 H21 117.8 . .
C20 C21 H21 117.8 . .
C23 C22 C21 116.6(2) . .
C23 C22 C49 120.7(2) . .
C21 C22 C49 122.7(3) . .
C26 C25 C30 116.6(2) . .
C26 C25 Zr1 128.87(19) . .
C30 C25 Zr1 114.28(18) . .
C35 C36 C31 117.0(2) . .
C35 C36 Zr1 127.24(18) . .
C31 C36 Zr1 115.65(17) . .
C32 C31 C36 119.9(2) . .
C32 C31 C30 122.7(2) . .
C36 C31 C30 117.4(2) . .
C12 C7 C8 121.0(2) . .
C12 C7 C6 123.5(2) . .
C8 C7 C6 115.5(2) . .
C12 C7 Li1 134.4(2) . .
C8 C7 Li1 64.30(17) . .
C6 C7 Li1 71.51(17) . .
C23 C24 C19 120.7(3) . .
C23 C24 H24 119.6 . .
C19 C24 H24 119.6 . .
C33 C34 C35 116.4(2) . .
C33 C34 C57 119.9(2) . .
C35 C34 C57 123.8(2) . .
C40 C37 C3 112.4(2) . .
C40 C37 C38 107.5(2) . .
C3 C37 C38 109.5(2) . .
C40 C37 C39 109.2(2) . .
C3 C37 C39 108.9(2) . .
C38 C37 C39 109.2(2) . .
C27 C26 C25 124.1(3) . .
C27 C26 H26 117.9 . .
C25 C26 H26 117.9 . .
C29 C28 C27 121.1(3) . .
C29 C28 H28 119.5 . .
C27 C28 H28 119.5 . .
C32 C33 C34 122.0(2) . .
C32 C33 H33 119.0 . .
C34 C33 H33 119.0 . .
C10 C11 C12 120.9(3) . .
C10 C11 H11 119.5 . .
C12 C11 H11 119.5 . .
C10 C9 C8 124.3(3) . .
C10 C9 H9 117.9 . .
C8 C9 H9 117.9 . .
C15 C14 C13 125.0(2) . .
C15 C14 Li1 126.5(2) . .
C13 C14 Li1 61.08(17) . .
C15 C14 H14 117.5 . .
C13 C14 H14 117.5 . .
Li1 C14 H14 83.1 . .
C29 C30 C25 119.8(2) . .
C29 C30 C31 121.8(2) . .
C25 C30 C31 118.4(2) . .
C16 C15 C14 116.4(2) . .
C16 C15 C45 120.8(2) . .
C14 C15 C45 122.8(2) . .
C61 O1A C63 112.7(2) . .
C61 O1A Li1 115.0(2) . .
C63 O1A Li1 115.7(2) . .
O1A C61 C62 108.0(2) . .
O1A C61 H61A 110.1 . .
C62 C61 H61A 110.1 . .
O1A C61 H61B 110.1 . .
C62 C61 H61B 110.1 . .
H61A C61 H61B 108.4 . .
C61 C62 H62A 109.5 . .
C61 C62 H62B 109.5 . .
H62A C62 H62B 109.5 . .
C61 C62 H62C 109.5 . .
H62A C62 H62C 109.5 . .
H62B C62 H62C 109.5 . .
O1A C63 C64 108.5(2) . .
O1A C63 H63A 110.0 . .
C64 C63 H63A 110.0 . .
O1A C63 H63B 110.0 . .
C64 C63 H63B 110.0 . .
H63A C63 H63B 108.4 . .
C63 C64 H64A 109.5 . .
C63 C64 H64B 109.5 . .
H64A C64 H64B 109.5 . .
C63 C64 H64C 109.5 . .
H64A C64 H64C 109.5 . .
H64B C64 H64C 109.5 . .
C2 C3 C4 117.1(2) . .
C2 C3 C37 123.2(2) . .
C4 C3 C37 119.7(2) . .
C28 C29 C30 121.2(3) . .
C28 C29 H29 119.4 . .
C30 C29 H29 119.4 . .
C16 C17 C18 121.1(2) . .
C16 C17 H17 119.4 . .
C18 C17 H17 119.4 . .
C7 C12 C11 120.6(3) . .
C7 C12 H12 119.7 . .
C11 C12 H12 119.7 . .
C5 C4 C3 121.3(2) . .
C5 C4 H4 119.4 . .
C3 C4 H4 119.4 . .
C14 C13 C18 115.9(2) . .
C14 C13 Li1 85.8(2) . .
C18 C13 Li1 115.5(2) . .
C14 C13 Zr1 128.28(19) . .
C18 C13 Zr1 115.75(17) . .
Li1 C13 Zr1 74.71(14) . .
C52B C49 C51A 113.1(5) . .
C52B C49 C50B 109.2(5) . .
C51A C49 C50B 92.7(4) . .
C52B C49 C22 116.0(5) . .
C51A C49 C22 112.5(3) . .
C50B C49 C22 111.0(3) . .
C51A C49 C52A 105.3(3) . .
C50B C49 C52A 121.7(4) . .
C22 C49 C52A 111.9(3) . .
C52B C49 C50A 87.9(5) . .
C51A C49 C50A 116.1(4) . .
C22 C49 C50A 109.2(3) . .
C52A C49 C50A 101.3(3) . .
C52B C49 C51B 112.9(5) . .
C50B C49 C51B 104.0(4) . .
C22 C49 C51B 103.1(4) . .
C52A C49 C51B 102.8(4) . .
C50A C49 C51B 128.2(4) . .
C28 C27 C26 117.1(2) . .
C28 C27 C53 119.4(3) . .
C26 C27 C53 123.5(3) . .
C4 C5 C6 120.7(2) . .
C4 C5 H5 119.7 . .
C6 C5 H5 119.7 . .
C47B C45 C48A 130.9(3) . .
C47B C45 C46B 120.6(3) . .
C48A C45 C46B 51.90(12) . .
C48A C45 C47A 111.6(3) . .
C46B C45 C47A 132.4(2) . .
C47B C45 C15 114.2(2) . .
C48A C45 C15 110.4(2) . .
C46B C45 C15 114.3(2) . .
C47A C45 C15 113.3(2) . .
C47B C45 C46A 75.3(2) . .
C48A C45 C46A 109.0(2) . .
C46B C45 C46A 58.51(14) . .
C47A C45 C46A 103.9(2) . .
C15 C45 C46A 108.2(2) . .
C47B C45 C48B 110.0(2) . .
C46B C45 C48B 92.5(2) . .
C47A C45 C48B 81.02(19) . .
C15 C45 C48B 100.7(2) . .
C46A C45 C48B 145.3(2) . .
C17 C16 C15 121.4(2) . .
C17 C16 H16 119.3 . .
C15 C16 H16 119.3 . .
C67 C68 H68A 109.5 . .
C67 C68 H68B 109.5 . .
H68A C68 H68B 109.5 . .
C67 C68 H68C 109.5 . .
H68A C68 H68C 109.5 . .
H68B C68 H68C 109.5 . .
C5 C6 C1 120.5(2) . .
C5 C6 C7 123.1(2) . .
C1 C6 C7 116.4(2) . .
C5 C6 Li1 129.3(2) . .
C1 C6 Li1 64.48(17) . .
C7 C6 Li1 74.99(17) . .
C56 C53 C55 109.6(3) . .
C56 C53 C54 108.4(3) . .
C55 C53 C54 107.6(3) . .
C56 C53 C27 109.8(3) . .
C55 C53 C27 109.1(3) . .
C54 C53 C27 112.4(3) . .
C24 C23 C22 121.5(3) . .
C24 C23 H23 119.3 . .
C22 C23 H23 119.3 . .
O5 C77 C78 105.7(3) . .
O5 C77 H77A 110.6 . .
C78 C77 H77A 110.6 . .
O5 C77 H77B 110.6 . .
C78 C77 H77B 110.6 . .
H77A C77 H77B 108.7 . .
C77 C78 C79 102.0(3) . .
C77 C78 H78A 111.4 . .
C79 C78 H78A 111.4 . .
C77 C78 H78B 111.4 . .
C79 C78 H78B 111.4 . .
H78A C78 H78B 109.2 . .
O5 C80 C79 103.1(3) . .
O5 C80 H80A 111.1 . .
C79 C80 H80A 111.1 . .
O5 C80 H80B 111.1 . .
C79 C80 H80B 111.1 . .
H80A C80 H80B 109.1 . .
C65 C66 H66A 109.5 . .
C65 C66 H66B 109.5 . .
H66A C66 H66B 109.5 . .
C65 C66 H66C 109.5 . .
H66A C66 H66C 109.5 . .
H66B C66 H66C 109.5 . .
O2 C67 C68 110.4(3) . .
O2 C67 H67A 109.6 . .
C68 C67 H67A 109.6 . .
O2 C67 H67B 109.6 . .
C68 C67 H67B 109.6 . .
H67A C67 H67B 108.1 . .
C80 C79 C78 104.0(3) . .
C80 C79 H79A 110.9 . .
C78 C79 H79A 110.9 . .
C80 C79 H79B 110.9 . .
C78 C79 H79B 110.9 . .
H79A C79 H79B 109.0 . .
O1A Li1 C13 130.2(2) . .
O1A Li1 C1 136.5(3) . .
C13 Li1 C1 88.86(18) . .
O1A Li1 C8 109.8(2) . .
C13 Li1 C8 103.25(19) . .
C1 Li1 C8 71.00(15) . .
O1A Li1 C6 107.5(2) . .
C13 Li1 C6 121.2(2) . .
C1 Li1 C6 33.23(10) . .
C8 Li1 C6 59.67(14) . .
O1A Li1 C14 114.5(2) . .
C13 Li1 C14 33.12(11) . .
C1 Li1 C14 87.11(17) . .
C8 Li1 C14 132.9(2) . .
C6 Li1 C14 117.98(19) . .
O1A Li1 C7 96.8(2) . .
C13 Li1 C7 129.3(2) . .
C1 Li1 C7 59.68(14) . .
C8 Li1 C7 32.59(11) . .
C6 Li1 C7 33.50(10) . .
C14 Li1 C7 145.8(2) . .
O1A Li1 Zr1 160.2(2) . .
C13 Li1 Zr1 55.11(11) . .
C1 Li1 Zr1 53.87(11) . .
C8 Li1 Zr1 53.68(11) . .
C6 Li1 Zr1 74.89(13) . .
C14 Li1 Zr1 79.54(13) . .
C7 Li1 Zr1 74.28(13) . .
O5 Li2 O4 112.0(3) . .
O5 Li2 O2 106.0(3) . .
O4 Li2 O2 106.7(3) . .
O5 Li2 O3 104.1(3) . .
O4 Li2 O3 112.0(3) . .
O2 Li2 O3 115.9(3) . .
C80 O5 C77 105.6(3) . .
C80 O5 Li2 128.6(3) . .
C77 O5 Li2 125.3(3) . .
C67 O2 C65 114.8(3) . .
C67 O2 Li2 125.6(3) . .
C65 O2 Li2 118.7(2) . .
C71A C70 C69 101.2(6) . .
C69 C70 C71B 104.9(13) . .
C71A C70 H70A 111.5 . .
C69 C70 H70A 111.5 . .
C71B C70 H70A 121.2 . .
C71A C70 H70B 111.5 . .
C69 C70 H70B 111.5 . .
C71B C70 H70B 97.4 . .
H70A C70 H70B 109.4 . .
O4 C69 C70 104.1(3) . .
O4 C69 H69A 110.9 . .
C70 C69 H69A 110.9 . .
O4 C69 H69B 110.9 . .
C70 C69 H69B 110.9 . .
H69A C69 H69B 109.0 . .
O3 C76 C75 104.7(2) . .
O3 C76 H76A 110.8 . .
C75 C76 H76A 110.8 . .
O3 C76 H76B 110.8 . .
C75 C76 H76B 110.8 . .
H76A C76 H76B 108.9 . .
C76 C75 C74 102.3(2) . .
C76 C75 H75A 111.3 . .
C74 C75 H75A 111.3 . .
C76 C75 H75B 111.3 . .
C74 C75 H75B 111.3 . .
H75A C75 H75B 109.2 . .
C73A C74 C75 101.3(6) . .
C75 C74 C73B 105.1(3) . .
C73A C74 H74A 111.5 . .
C75 C74 H74A 111.5 . .
C73B C74 H74A 130.4 . .
C73A C74 H74B 111.5 . .
C75 C74 H74B 111.5 . .
C73B C74 H74B 85.9 . .
H74A C74 H74B 109.3 . .
C41 C42 H42A 109.5 . .
C41 C42 H42B 109.5 . .
H42A C42 H42B 109.5 . .
C41 C42 H42C 109.5 . .
H42A C42 H42C 109.5 . .
H42B C42 H42C 109.5 . .
C37 C38 H38A 109.5 . .
C37 C38 H38B 109.5 . .
H38A C38 H38B 109.5 . .
C37 C38 H38C 109.5 . .
H38A C38 H38C 109.5 . .
H38B C38 H38C 109.5 . .
C37 C39 H39A 109.5 . .
C37 C39 H39B 109.5 . .
H39A C39 H39B 109.5 . .
C37 C39 H39C 109.5 . .
H39A C39 H39C 109.5 . .
H39B C39 H39C 109.5 . .
C57 C59 H59A 109.5 . .
C57 C59 H59B 109.5 . .
H59A C59 H59B 109.5 . .
C57 C59 H59C 109.5 . .
H59A C59 H59C 109.5 . .
H59B C59 H59C 109.5 . .
C41 C44 H44A 109.5 . .
C41 C44 H44B 109.5 . .
H44A C44 H44B 109.5 . .
C41 C44 H44C 109.5 . .
H44A C44 H44C 109.5 . .
H44B C44 H44C 109.5 . .
C37 C40 H40A 109.5 . .
C37 C40 H40B 109.5 . .
H40A C40 H40B 109.5 . .
C37 C40 H40C 109.5 . .
H40A C40 H40C 109.5 . .
H40B C40 H40C 109.5 . .
C41 C43 H43A 109.5 . .
C41 C43 H43B 109.5 . .
H43A C43 H43B 109.5 . .
C41 C43 H43C 109.5 . .
H43A C43 H43C 109.5 . .
H43B C43 H43C 109.5 . .
C57 C60 H60A 109.5 . .
C57 C60 H60B 109.5 . .
H60A C60 H60B 109.5 . .
C57 C60 H60C 109.5 . .
H60A C60 H60C 109.5 . .
H60B C60 H60C 109.5 . .
C57 C58 H58A 109.5 . .
C57 C58 H58B 109.5 . .
H58A C58 H58B 109.5 . .
C57 C58 H58C 109.5 . .
H58A C58 H58C 109.5 . .
H58B C58 H58C 109.5 . .
C49 C50A H50A 109.5 . .
C49 C50A H50B 109.5 . .
H50A C50A H50B 109.5 . .
C49 C50A H50C 109.5 . .
H50A C50A H50C 109.5 . .
H50B C50A H50C 109.5 . .
C49 C51A H51A 109.5 . .
C49 C51A H51B 109.5 . .
H51A C51A H51B 109.5 . .
C49 C51A H51C 109.5 . .
H51A C51A H51C 109.5 . .
H51B C51A H51C 109.5 . .
C49 C52A H52A 109.5 . .
C49 C52A H52B 109.5 . .
H52A C52A H52B 109.5 . .
C49 C52A H52C 109.5 . .
H52A C52A H52C 109.5 . .
H52B C52A H52C 109.5 . .
C49 C50B H50D 109.5 . .
C49 C50B H50E 109.5 . .
H50D C50B H50E 109.5 . .
C49 C50B H50F 109.5 . .
H50D C50B H50F 109.5 . .
H50E C50B H50F 109.5 . .
C49 C51B H51D 109.5 . .
C49 C51B H51E 109.5 . .
H51D C51B H51E 109.5 . .
C49 C51B H51F 109.5 . .
H51D C51B H51F 109.5 . .
H51E C51B H51F 109.5 . .
C49 C52B H52D 109.5 . .
C49 C52B H52E 109.5 . .
H52D C52B H52E 109.5 . .
C49 C52B H52F 109.5 . .
H52D C52B H52F 109.5 . .
H52E C52B H52F 109.5 . .
C53 C55 H55A 109.5 . .
C53 C55 H55B 109.5 . .
H55A C55 H55B 109.5 . .
C53 C55 H55C 109.5 . .
H55A C55 H55C 109.5 . .
H55B C55 H55C 109.5 . .
C53 C54 H54A 109.5 . .
C53 C54 H54B 109.5 . .
H54A C54 H54B 109.5 . .
C53 C54 H54C 109.5 . .
H54A C54 H54C 109.5 . .
H54B C54 H54C 109.5 . .
C53 C56 H56A 109.5 . .
C53 C56 H56B 109.5 . .
H56A C56 H56B 109.5 . .
C53 C56 H56C 109.5 . .
H56A C56 H56C 109.5 . .
H56B C56 H56C 109.5 . .
C45 C46A H46A 109.5 . .
C45 C46A H46B 109.5 . .
H46A C46A H46B 109.5 . .
C45 C46A H46C 109.5 . .
H46A C46A H46C 109.5 . .
H46B C46A H46C 109.5 . .
C45 C47A H47A 109.5 . .
C45 C47A H47B 109.5 . .
H47A C47A H47B 109.5 . .
C45 C47A H47C 109.5 . .
H47A C47A H47C 109.5 . .
H47B C47A H47C 109.5 . .
C45 C48A H48A 109.5 . .
C45 C48A H48B 109.5 . .
H48A C48A H48B 109.5 . .
C45 C48A H48C 109.5 . .
H48A C48A H48C 109.5 . .
H48B C48A H48C 109.5 . .
C45 C46B H46D 109.5 . .
C45 C46B H46E 109.5 . .
H46D C46B H46E 109.5 . .
C45 C46B H46F 109.5 . .
H46D C46B H46F 109.5 . .
H46E C46B H46F 109.5 . .
C45 C47B H47D 109.5 . .
C45 C47B H47E 109.5 . .
H47D C47B H47E 109.5 . .
C45 C47B H47F 109.5 . .
H47D C47B H47F 109.5 . .
H47E C47B H47F 109.5 . .
C45 C48B H48D 109.5 . .
C45 C48B H48E 109.5 . .
H48D C48B H48E 109.5 . .
C45 C48B H48F 109.5 . .
H48D C48B H48F 109.5 . .
H48E C48B H48F 109.5 . .
O3 C73A C74 107.4(8) . .
O3 C73A H73A 110.2 . .
C74 C73A H73A 110.2 . .
O3 C73A H73B 110.2 . .
C74 C73A H73B 110.2 . .
H73A C73A H73B 108.5 . .
O3 C73B C74 105.1(5) . .
O3 C73B H73C 110.7 . .
C74 C73B H73C 110.7 . .
O3 C73B H73D 110.7 . .
C74 C73B H73D 110.7 . .
H73C C73B H73D 108.8 . .
O4 C72A C71B 109.6(10) . .
O4 C72A C71A 104.8(8) . .
O4 C72A H72A 110.8 . .
C71B C72A H72A 119.6 . .
C71A C72A H72A 110.8 . .
O4 C72A H72B 110.8 . .
C71B C72A H72B 96.3 . .
C71A C72A H72B 110.8 . .
H72A C72A H72B 108.9 . .
C70 C71A C72A 104.5(7) . .
C70 C71A H71A 110.8 . .
C72A C71A H71A 110.8 . .
C70 C71A H71B 110.9 . .
C72A C71A H71B 110.8 . .
H71A C71A H71B 108.9 . .
C72A C71B C70 102.2(17) . .
C72A C71B H71C 111.3 . .
C70 C71B H71C 111.3 . .
C72A C71B H71D 111.3 . .
C70 C71B H71D 111.3 . .
H71C C71B H71D 109.2 . .
C82 O6 C85 79.3(8) 5_766 5_766
C82 O6 C85 79.3(8) . 5_766
C82 O6 C83 121.9(8) 5_766 .
C82 O6 C83 121.9(8) . .
O6 C82 C85 129.5(5) . .
O6 C82 H82A 104.9 . .
C85 C82 H82A 104.9 . .
O6 C82 H82B 104.9 . .
C85 C82 H82B 104.9 . .
H82A C82 H82B 105.8 . .
C82 C85 H85A 109.5 . .
C82 C85 H85B 109.5 . .
H85A C85 H85B 109.5 . .
C82 C85 H85C 109.5 . .
H85A C85 H85C 109.5 . .
H85B C85 H85C 109.5 . .
C83 C84 H84A 109.5 . .
C83 C84 H84B 109.5 . .
H84A C84 H84B 109.5 . .
C83 C84 H84C 109.5 . .
H84A C84 H84C 109.5 . .
H84B C84 H84C 109.5 . .
O6 C83 C84 110.3(10) . .
O6 C83 H83A 109.6 . .
C84 C83 H83A 109.6 . .
O6 C83 H83B 109.6 . .
C84 C83 H83B 109.6 . .
H83A C83 H83B 108.1 . .

loop_
_geom_bond_atom_site_label_1
_geom_bond_atom_site_label_2
_geom_bond_distance
_geom_bond_site_symmetry_2
Zr1 C20 2.323(3) .
Zr1 C36 2.330(2) .
Zr1 C25 2.358(3) .
Zr1 C1 2.382(3) .
Zr1 C8 2.384(3) .
Zr1 C13 2.410(3) .
Zr1 Li1 2.834(4) .
O4 C72A 1.415(5) .
O4 C69 1.425(5) .
O4 Li2 1.900(6) .
O3 C73B 1.428(7) .
O3 C73A 1.443(12) .
O3 C76 1.444(3) .
O3 Li2 1.918(5) .
C35 C34 1.400(3) .
C35 C36 1.407(3) .
C35 H35 0.9500 .
C8 C9 1.403(3) .
C8 C7 1.414(4) .
C8 Li1 2.366(5) .
C18 C17 1.393(4) .
C18 C13 1.414(4) .
C18 C19 1.492(3) .
C32 C33 1.380(4) .
C32 C31 1.392(4) .
C32 H32 0.9500 .
C10 C11 1.382(4) .
C10 C9 1.400(4) .
C10 C41 1.534(4) .
C19 C24 1.392(4) .
C19 C20 1.410(4) .
C20 C21 1.403(3) .
C65 O2 1.446(4) .
C65 C66 1.475(5) .
C65 H65A 0.9900 .
C65 H65B 0.9900 .
C41 C43 1.527(4) .
C41 C44 1.535(4) .
C41 C42 1.536(4) .
C57 C59 1.521(4) .
C57 C58 1.529(4) .
C57 C34 1.532(4) .
C57 C60 1.534(4) .
C2 C3 1.390(3) .
C2 C1 1.410(3) .
C2 H2 0.9500 .
C1 C6 1.415(4) .
C1 Li1 2.330(5) .
C21 C22 1.396(4) .
C21 H21 0.9500 .
C22 C23 1.391(4) .
C22 C49 1.531(4) .
C25 C26 1.403(4) .
C25 C30 1.414(4) .
C36 C31 1.415(3) .
C31 C30 1.494(4) .
C7 C12 1.388(4) .
C7 C6 1.489(3) .
C7 Li1 2.606(5) .
C24 C23 1.385(4) .
C24 H24 0.9500 .
C34 C33 1.393(4) .
C37 C40 1.529(4) .
C37 C3 1.531(3) .
C37 C38 1.533(4) .
C37 C39 1.542(4) .
C26 C27 1.398(4) .
C26 H26 0.9500 .
C28 C29 1.379(4) .
C28 C27 1.391(4) .
C28 H28 0.9500 .
C33 H33 0.9500 .
C11 C12 1.395(4) .
C11 H11 0.9500 .
C9 H9 0.9500 .
C14 C15 1.397(4) .
C14 C13 1.409(3) .
C14 Li1 2.571(5) .
C14 H14 0.9500 .
C30 C29 1.400(4) .
C15 C16 1.389(4) .
C15 C45 1.526(4) .
O1A C61 1.434(3) .
O1A C63 1.438(3) .
O1A Li1 1.938(5) .
C61 C62 1.504(4) .
C61 H61A 0.9900 .
C61 H61B 0.9900 .
C62 H62A 0.9800 .
C62 H62B 0.9800 .
C62 H62C 0.9800 .
C63 C64 1.501(4) .
C63 H63A 0.9900 .
C63 H63B 0.9900 .
C64 H64A 0.9800 .
C64 H64B 0.9800 .
C64 H64C 0.9800 .
C3 C4 1.403(4) .
C29 H29 0.9500 .
C17 C16 1.387(4) .
C17 H17 0.9500 .
C12 H12 0.9500 .
C4 C5 1.375(4) .
C4 H4 0.9500 .
C13 Li1 2.257(5) .
C49 C52B 1.319(10) .
C49 C51A 1.499(6) .
C49 C50B 1.530(7) .
C49 C52A 1.615(6) .
C49 C50A 1.624(6) .
C49 C51B 1.647(8) .
C27 C53 1.540(4) .
C5 C6 1.403(4) .
C5 H5 0.9500 .
C45 C47B 1.362(4) .
C45 C48A 1.486(4) .
C45 C46B 1.501(4) .
C45 C47A 1.519(4) .
C45 C46A 1.599(4) .
C45 C48B 1.836(4) .
C16 H16 0.9500 .
C68 C67 1.489(5) .
C68 H68A 0.9800 .
C68 H68B 0.9800 .
C68 H68C 0.9800 .
C6 Li1 2.559(5) .
C53 C56 1.520(5) .
C53 C55 1.531(5) .
C53 C54 1.531(5) .
C23 H23 0.9500 .
C77 O5 1.447(4) .
C77 C78 1.516(5) .
C77 H77A 0.9900 .
C77 H77B 0.9900 .
C78 C79 1.598(6) .
C78 H78A 0.9900 .
C78 H78B 0.9900 .
C80 O5 1.424(4) .
C80 C79 1.527(6) .
C80 H80A 0.9900 .
C80 H80B 0.9900 .
C66 H66A 0.9800 .
C66 H66B 0.9800 .
C66 H66C 0.9800 .
C67 O2 1.424(4) .
C67 H67A 0.9900 .
C67 H67B 0.9900 .
C79 H79A 0.9900 .
C79 H79B 0.9900 .
Li2 O5 1.896(6) .
Li2 O2 1.917(6) .
C70 C71A 1.436(18) .
C70 C69 1.502(6) .
C70 C71B 1.57(2) .
C70 H70A 0.9900 .
C70 H70B 0.9900 .
C69 H69A 0.9900 .
C69 H69B 0.9900 .
C76 C75 1.501(4) .
C76 H76A 0.9900 .
C76 H76B 0.9900 .
C75 C74 1.522(5) .
C75 H75A 0.9900 .
C75 H75B 0.9900 .
C74 C73A 1.476(14) .
C74 C73B 1.535(8) .
C74 H74A 0.9900 .
C74 H74B 0.9900 .
C42 H42A 0.9800 .
C42 H42B 0.9800 .
C42 H42C 0.9800 .
C38 H38A 0.9800 .
C38 H38B 0.9800 .
C38 H38C 0.9800 .
C39 H39A 0.9800 .
C39 H39B 0.9800 .
C39 H39C 0.9800 .
C59 H59A 0.9800 .
C59 H59B 0.9800 .
C59 H59C 0.9800 .
C44 H44A 0.9800 .
C44 H44B 0.9800 .
C44 H44C 0.9800 .
C40 H40A 0.9800 .
C40 H40B 0.9800 .
C40 H40C 0.9800 .
C43 H43A 0.9800 .
C43 H43B 0.9800 .
C43 H43C 0.9800 .
C60 H60A 0.9800 .
C60 H60B 0.9800 .
C60 H60C 0.9800 .
C58 H58A 0.9800 .
C58 H58B 0.9800 .
C58 H58C 0.9800 .
C50A H50A 0.9800 .
C50A H50B 0.9800 .
C50A H50C 0.9800 .
C51A H51A 0.9800 .
C51A H51B 0.9800 .
C51A H51C 0.9800 .
C52A H52A 0.9800 .
C52A H52B 0.9800 .
C52A H52C 0.9800 .
C50B H50D 0.9800 .
C50B H50E 0.9800 .
C50B H50F 0.9800 .
C51B H51D 0.9800 .
C51B H51E 0.9800 .
C51B H51F 0.9800 .
C52B H52D 0.9800 .
C52B H52E 0.9800 .
C52B H52F 0.9800 .
C55 H55A 0.9800 .
C55 H55B 0.9800 .
C55 H55C 0.9800 .
C54 H54A 0.9800 .
C54 H54B 0.9800 .
C54 H54C 0.9800 .
C56 H56A 0.9800 .
C56 H56B 0.9800 .
C56 H56C 0.9800 .
C46A H46A 0.9800 .
C46A H46B 0.9800 .
C46A H46C 0.9800 .
C47A H47A 0.9800 .
C47A H47B 0.9800 .
C47A H47C 0.9800 .
C48A H48A 0.9800 .
C48A H48B 0.9800 .
C48A H48C 0.9800 .
C46B H46D 0.9800 .
C46B H46E 0.9800 .
C46B H46F 0.9800 .
C47B H47D 0.9800 .
C47B H47E 0.9800 .
C47B H47F 0.9800 .
C48B H48D 0.9800 .
C48B H48E 0.9800 .
C48B H48F 0.9800 .
C73A H73A 0.9800 .
C73A H73B 0.9800 .
C73B H73C 0.9800 .
C73B H73D 0.9800 .
C72A C71B 1.48(3) .
C72A C71A 1.564(17) .
C72A H72A 0.9800 .
C72A H72B 0.9800 .
C71A H71A 0.9800 .
C71A H71B 0.9800 .
C71B H71C 0.9800 .
C71B H71D 0.9800 .
O6 C82 1.162(8) 5_766
O6 C82 1.162(8) .
O6 C85 1.168(12) 5_766
O6 C83 1.407(13) .
C82 C85 1.487(12) .
C82 H82A 0.9800 .
C82 H82B 0.9800 .
C85 H85A 0.9801 .
C85 H85B 0.9801 .
C85 H85C 0.9801 .
C84 C83 1.474(16) .
C84 H84A 0.9801 .
C84 H84B 0.9801 .
C84 H84C 0.9801 .
C83 H83A 0.9800 .
C83 H83B 0.9800 .

loop_
_geom_torsion_atom_site_label_1
_geom_torsion_atom_site_label_2
_geom_torsion_atom_site_label_3
_geom_torsion_atom_site_label_4
_geom_torsion
_geom_torsion_site_symmetry_1
C20 Zr1 C8 C9 28.8(2) .
C36 Zr1 C8 C9 -65.5(2) .
C25 Zr1 C8 C9 -138.7(2) .
C1 Zr1 C8 C9 -179.5(3) .
C13 Zr1 C8 C9 99.9(2) .
Li1 Zr1 C8 C9 123.3(3) .
C20 Zr1 C8 C7 -167.0(2) .
C36 Zr1 C8 C7 98.7(2) .
C25 Zr1 C8 C7 25.5(3) .
C1 Zr1 C8 C7 -15.29(18) .
C13 Zr1 C8 C7 -95.9(2) .
Li1 Zr1 C8 C7 -72.6(2) .
C20 Zr1 C8 Li1 -94.44(14) .
C36 Zr1 C8 Li1 171.22(14) .
C25 Zr1 C8 Li1 98.1(2) .
C1 Zr1 C8 Li1 57.28(14) .
C13 Zr1 C8 Li1 -23.36(14) .
C17 C18 C19 C24 -2.9(4) .
C13 C18 C19 C24 178.0(3) .
C17 C18 C19 C20 177.8(2) .
C13 C18 C19 C20 -1.3(3) .
C24 C19 C20 C21 -0.1(4) .
C18 C19 C20 C21 179.2(2) .
C24 C19 C20 Zr1 -179.5(2) .
C18 C19 C20 Zr1 -0.1(3) .
C36 Zr1 C20 C21 20.8(2) .
C25 Zr1 C20 C21 95.2(2) .
C1 Zr1 C20 C21 -129.5(2) .
C8 Zr1 C20 C21 -79.2(2) .
C13 Zr1 C20 C21 -178.4(2) .
Li1 Zr1 C20 C21 -132.1(2) .
C36 Zr1 C20 C19 -160.0(2) .
C25 Zr1 C20 C19 -85.5(2) .
C1 Zr1 C20 C19 49.8(3) .
C8 Zr1 C20 C19 100.1(2) .
C13 Zr1 C20 C19 0.82(19) .
Li1 Zr1 C20 C19 47.2(2) .
C11 C10 C41 C43 -4.5(4) .
C9 C10 C41 C43 176.7(3) .
C11 C10 C41 C44 -124.0(3) .
C9 C10 C41 C44 57.1(4) .
C11 C10 C41 C42 115.9(3) .
C9 C10 C41 C42 -62.9(3) .
C3 C2 C1 C6 -1.3(4) .
C3 C2 C1 Li1 96.4(3) .
C3 C2 C1 Zr1 -170.85(18) .
C20 Zr1 C1 C2 -121.9(2) .
C36 Zr1 C1 C2 91.4(2) .
C25 Zr1 C1 C2 18.5(2) .
C8 Zr1 C1 C2 -176.9(2) .
C13 Zr1 C1 C2 -75.9(2) .
Li1 Zr1 C1 C2 -118.6(3) .
C20 Zr1 C1 C6 68.7(2) .
C36 Zr1 C1 C6 -77.9(2) .
C25 Zr1 C1 C6 -150.86(19) .
C8 Zr1 C1 C6 13.73(18) .
C13 Zr1 C1 C6 114.73(19) .
Li1 Zr1 C1 C6 72.1(2) .
C20 Zr1 C1 Li1 -3.3(2) .
C36 Zr1 C1 Li1 -149.99(14) .
C25 Zr1 C1 Li1 137.08(14) .
C8 Zr1 C1 Li1 -58.33(14) .
C13 Zr1 C1 Li1 42.66(14) .
C19 C20 C21 C22 -0.8(4) .
Zr1 C20 C21 C22 178.5(2) .
C20 C21 C22 C23 1.3(4) .
C20 C21 C22 C49 -176.3(3) .
C20 Zr1 C25 C26 88.0(2) .
C36 Zr1 C25 C26 175.5(3) .
C1 Zr1 C25 C26 -68.0(2) .
C8 Zr1 C25 C26 -105.9(3) .
C13 Zr1 C25 C26 16.2(2) .
Li1 Zr1 C25 C26 -26.0(3) .
C20 Zr1 C25 C30 -86.5(2) .
C36 Zr1 C25 C30 1.08(18) .
C1 Zr1 C25 C30 117.53(19) .
C8 Zr1 C25 C30 79.7(3) .
C13 Zr1 C25 C30 -158.21(19) .
Li1 Zr1 C25 C30 159.53(19) .
C34 C35 C36 C31 -0.1(4) .
C34 C35 C36 Zr1 -176.98(19) .
C20 Zr1 C36 C35 -66.2(2) .
C25 Zr1 C36 C35 179.0(2) .
C1 Zr1 C36 C35 95.2(2) .
C8 Zr1 C36 C35 22.9(2) .
C13 Zr1 C36 C35 -118.2(3) .
Li1 Zr1 C36 C35 37.9(4) .
C20 Zr1 C36 C31 116.8(2) .
C25 Zr1 C36 C31 2.02(19) .
C1 Zr1 C36 C31 -81.8(2) .
C8 Zr1 C36 C31 -154.09(19) .
C13 Zr1 C36 C31 64.9(3) .
Li1 Zr1 C36 C31 -139.0(2) .
C33 C32 C31 C36 2.0(4) .
C33 C32 C31 C30 -177.2(3) .
C35 C36 C31 C32 -1.3(4) .
Zr1 C36 C31 C32 175.9(2) .
C35 C36 C31 C30 177.9(2) .
Zr1 C36 C31 C30 -4.8(3) .
C9 C8 C7 C12 0.6(4) .
Li1 C8 C7 C12 128.1(3) .
Zr1 C8 C7 C12 -164.9(2) .
C9 C8 C7 C6 -179.2(2) .
Li1 C8 C7 C6 -51.7(2) .
Zr1 C8 C7 C6 15.3(3) .
C9 C8 C7 Li1 -127.5(3) .
Zr1 C8 C7 Li1 66.97(17) .
C20 C19 C24 C23 0.5(4) .
C18 C19 C24 C23 -178.8(3) .
C36 C35 C34 C33 0.8(4) .
C36 C35 C34 C57 -178.3(3) .
C59 C57 C34 C33 57.0(3) .
C58 C57 C34 C33 177.7(3) .
C60 C57 C34 C33 -62.7(3) .
C59 C57 C34 C35 -123.9(3) .
C58 C57 C34 C35 -3.1(4) .
C60 C57 C34 C35 116.4(3) .
C30 C25 C26 C27 -0.5(4) .
Zr1 C25 C26 C27 -174.9(2) .
C31 C32 C33 C34 -1.2(4) .
C35 C34 C33 C32 -0.2(4) .
C57 C34 C33 C32 179.0(3) .
C9 C10 C11 C12 0.7(4) .
C41 C10 C11 C12 -178.2(3) .
C11 C10 C9 C8 0.1(4) .
C41 C10 C9 C8 179.0(3) .
C7 C8 C9 C10 -0.7(4) .
Li1 C8 C9 C10 -101.9(3) .
Zr1 C8 C9 C10 163.7(2) .
C26 C25 C30 C29 -0.4(4) .
Zr1 C25 C30 C29 174.7(2) .
C26 C25 C30 C31 -179.1(2) .
Zr1 C25 C30 C31 -4.0(3) .
C32 C31 C30 C29 6.5(4) .
C36 C31 C30 C29 -172.7(3) .
C32 C31 C30 C25 -174.8(3) .
C36 C31 C30 C25 6.0(4) .
C13 C14 C15 C16 0.0(4) .
Li1 C14 C15 C16 -77.6(3) .
C13 C14 C15 C45 -179.9(3) .
Li1 C14 C15 C45 102.6(3) .
C63 O1A C61 C62 -169.8(2) .
Li1 O1A C61 C62 54.7(3) .
C61 O1A C63 C64 168.4(2) .
Li1 O1A C63 C64 -56.4(3) .
C1 C2 C3 C4 1.6(4) .
C1 C2 C3 C37 -178.1(2) .
C40 C37 C3 C2 0.0(3) .
C38 C37 C3 C2 119.5(3) .
C39 C37 C3 C2 -121.1(3) .
C40 C37 C3 C4 -179.6(2) .
C38 C37 C3 C4 -60.2(3) .
C39 C37 C3 C4 59.2(3) .
C27 C28 C29 C30 -0.7(5) .
C25 C30 C29 C28 1.1(4) .
C31 C30 C29 C28 179.7(3) .
C13 C18 C17 C16 -0.4(4) .
C19 C18 C17 C16 -179.5(3) .
C8 C7 C12 C11 0.0(4) .
C6 C7 C12 C11 179.9(2) .
Li1 C7 C12 C11 83.2(4) .
C10 C11 C12 C7 -0.7(4) .
C2 C3 C4 C5 -0.6(4) .
C37 C3 C4 C5 179.1(2) .
C15 C14 C13 C18 0.0(4) .
Li1 C14 C13 C18 116.3(3) .
C15 C14 C13 Li1 -116.3(3) .
C15 C14 C13 Zr1 176.9(2) .
Li1 C14 C13 Zr1 -66.7(2) .
C17 C18 C13 C14 0.2(4) .
C19 C18 C13 C14 179.3(2) .
C17 C18 C13 Li1 98.3(3) .
C19 C18 C13 Li1 -82.6(3) .
C17 C18 C13 Zr1 -177.10(19) .
C19 C18 C13 Zr1 2.0(3) .
C20 Zr1 C13 C14 -178.4(3) .
C36 Zr1 C13 C14 -122.6(3) .
C25 Zr1 C13 C14 -63.5(2) .
C1 Zr1 C13 C14 27.6(2) .
C8 Zr1 C13 C14 96.2(2) .
Li1 Zr1 C13 C14 71.8(3) .
C20 Zr1 C13 C18 -1.50(18) .
C36 Zr1 C13 C18 54.4(3) .
C25 Zr1 C13 C18 113.45(19) .
C1 Zr1 C13 C18 -155.5(2) .
C8 Zr1 C13 C18 -86.9(2) .
Li1 Zr1 C13 C18 -111.3(2) .
C20 Zr1 C13 Li1 109.79(15) .
C36 Zr1 C13 Li1 165.7(2) .
C25 Zr1 C13 Li1 -135.25(14) .
C1 Zr1 C13 Li1 -44.20(14) .
C8 Zr1 C13 Li1 24.37(15) .
C23 C22 C49 C52B 158.6(6) .
C21 C22 C49 C52B -23.9(7) .
C23 C22 C49 C51A -69.0(4) .
C21 C22 C49 C51A 108.5(3) .
C23 C22 C49 C50B 33.3(5) .
C21 C22 C49 C50B -149.2(4) .
C23 C22 C49 C52A 172.7(3) .
C21 C22 C49 C52A -9.8(4) .
C23 C22 C49 C50A 61.4(4) .
C21 C22 C49 C50A -121.1(3) .
C23 C22 C49 C51B -77.5(4) .
C21 C22 C49 C51B 99.9(4) .
C29 C28 C27 C26 -0.2(4) .
C29 C28 C27 C53 178.7(3) .
C25 C26 C27 C28 0.9(4) .
C25 C26 C27 C53 -178.0(3) .
C3 C4 C5 C6 -0.5(4) .
C16 C15 C45 C47B 139.7(3) .
C14 C15 C45 C47B -40.5(4) .
C16 C15 C45 C48A -61.2(4) .
C14 C15 C45 C48A 118.6(3) .
C16 C15 C45 C46B -4.9(4) .
C14 C15 C45 C46B 175.0(3) .
C16 C15 C45 C47A 172.7(3) .
C14 C15 C45 C47A -7.4(4) .
C16 C15 C45 C46A 58.1(3) .
C14 C15 C45 C46A -122.1(3) .
C16 C15 C45 C48B -102.5(3) .
C14 C15 C45 C48B 77.3(3) .
C18 C17 C16 C15 0.4(4) .
C14 C15 C16 C17 -0.1(4) .
C45 C15 C16 C17 179.7(3) .
C4 C5 C6 C1 0.7(4) .
C4 C5 C6 C7 -177.5(2) .
C4 C5 C6 Li1 -79.8(3) .
C2 C1 C6 C5 0.2(4) .
Li1 C1 C6 C5 -122.2(3) .
Zr1 C1 C6 C5 170.52(18) .
C2 C1 C6 C7 178.5(2) .
Li1 C1 C6 C7 56.2(2) .
Zr1 C1 C6 C7 -11.1(3) .
C2 C1 C6 Li1 122.3(2) .
Zr1 C1 C6 Li1 -67.30(17) .
C12 C7 C6 C5 -4.2(4) .
C8 C7 C6 C5 175.6(2) .
Li1 C7 C6 C5 127.4(3) .
C12 C7 C6 C1 177.5(2) .
C8 C7 C6 C1 -2.7(3) .
Li1 C7 C6 C1 -50.9(2) .
C12 C7 C6 Li1 -131.6(3) .
C8 C7 C6 Li1 48.2(2) .
C28 C27 C53 C56 62.2(4) .
C26 C27 C53 C56 -118.9(3) .
C28 C27 C53 C55 -57.8(4) .
C26 C27 C53 C55 121.0(3) .
C28 C27 C53 C54 -177.0(3) .
C26 C27 C53 C54 1.8(4) .
C19 C24 C23 C22 0.0(5) .
C21 C22 C23 C24 -0.9(4) .
C49 C22 C23 C24 176.8(3) .
O5 C77 C78 C79 -21.3(4) .
O5 C80 C79 C78 29.1(4) .
C77 C78 C79 C80 -4.5(4) .
C61 O1A Li1 C13 -137.2(3) .
C63 O1A Li1 C13 88.6(3) .
C61 O1A Li1 C1 11.4(4) .
C63 O1A Li1 C1 -122.8(3) .
C61 O1A Li1 C8 94.3(3) .
C63 O1A Li1 C8 -39.9(3) .
C61 O1A Li1 C6 31.0(3) .
C63 O1A Li1 C6 -103.2(2) .
C61 O1A Li1 C14 -102.2(3) .
C63 O1A Li1 C14 123.6(2) .
C61 O1A Li1 C7 63.5(2) .
C63 O1A Li1 C7 -70.7(2) .
C61 O1A Li1 Zr1 125.1(7) .
C63 O1A Li1 Zr1 -9.1(8) .
C14 C13 Li1 O1A 72.5(3) .
C18 C13 Li1 O1A -44.3(4) .
Zr1 C13 Li1 O1A -155.9(3) .
C14 C13 Li1 C1 -86.45(19) .
C18 C13 Li1 C1 156.8(2) .
Zr1 C13 Li1 C1 45.16(12) .
C14 C13 Li1 C8 -156.6(2) .
C18 C13 Li1 C8 86.6(2) .
Zr1 C13 Li1 C8 -25.02(14) .
C14 C13 Li1 C6 -94.3(2) .
C18 C13 Li1 C6 149.0(2) .
Zr1 C13 Li1 C6 37.35(19) .
C18 C13 Li1 C14 -116.8(3) .
Zr1 C13 Li1 C14 131.61(17) .
C14 C13 Li1 C7 -134.5(3) .
C18 C13 Li1 C7 108.8(3) .
Zr1 C13 Li1 C7 -2.9(2) .
C14 C13 Li1 Zr1 -131.61(17) .
C18 C13 Li1 Zr1 111.6(2) .
C2 C1 Li1 O1A -80.4(4) .
C6 C1 Li1 O1A 35.8(4) .
Zr1 C1 Li1 O1A 157.5(4) .
C2 C1 Li1 C13 76.1(3) .
C6 C1 Li1 C13 -167.8(2) .
Zr1 C1 Li1 C13 -46.06(12) .
C2 C1 Li1 C8 -179.5(2) .
C6 C1 Li1 C8 -63.32(16) .
Zr1 C1 Li1 C8 58.38(10) .
C2 C1 Li1 C6 -116.2(3) .
Zr1 C1 Li1 C6 121.70(16) .
C2 C1 Li1 C14 43.0(3) .
C6 C1 Li1 C14 159.15(18) .
Zr1 C1 Li1 C14 -79.15(12) .
C2 C1 Li1 C7 -145.7(2) .
C6 C1 Li1 C7 -29.51(14) .
Zr1 C1 Li1 C7 92.19(10) .
C2 C1 Li1 Zr1 122.1(2) .
C6 C1 Li1 Zr1 -121.70(16) .
C9 C8 Li1 O1A 46.5(4) .
C7 C8 Li1 O1A -70.7(2) .
Zr1 C8 Li1 O1A 167.6(2) .
C9 C8 Li1 C13 -95.6(3) .
C7 C8 Li1 C13 147.2(2) .
Zr1 C8 Li1 C13 25.50(15) .
C9 C8 Li1 C1 -179.7(3) .
C7 C8 Li1 C1 63.09(17) .
Zr1 C8 Li1 C1 -58.61(10) .
C9 C8 Li1 C6 145.8(3) .
C7 C8 Li1 C6 28.54(14) .
Zr1 C8 Li1 C6 -93.17(11) .
C9 C8 Li1 C14 -112.8(3) .
C7 C8 Li1 C14 130.0(3) .
Zr1 C8 Li1 C14 8.3(2) .
C9 C8 Li1 C7 117.2(3) .
Zr1 C8 Li1 C7 -121.70(17) .
C9 C8 Li1 Zr1 -121.1(3) .
C7 C8 Li1 Zr1 121.70(17) .
C5 C6 Li1 O1A -45.4(3) .
C1 C6 Li1 O1A -155.1(3) .
C7 C6 Li1 O1A 75.3(2) .
C5 C6 Li1 C13 124.0(3) .
C1 C6 Li1 C13 14.4(2) .
C7 C6 Li1 C13 -115.2(3) .
C5 C6 Li1 C1 109.7(3) .
C7 C6 Li1 C1 -129.6(2) .
C5 C6 Li1 C8 -148.5(3) .
C1 C6 Li1 C8 101.82(18) .
C7 C6 Li1 C8 -27.79(14) .
C5 C6 Li1 C14 85.9(3) .
C1 C6 Li1 C14 -23.7(2) .
C7 C6 Li1 C14 -153.3(2) .
C5 C6 Li1 C7 -120.7(3) .
C1 C6 Li1 C7 129.6(2) .
C5 C6 Li1 Zr1 155.1(2) .
C1 C6 Li1 Zr1 45.38(14) .
C7 C6 Li1 Zr1 -84.22(15) .
C15 C14 Li1 O1A -12.9(4) .
C13 C14 Li1 O1A -126.8(3) .
C15 C14 Li1 C13 113.9(3) .
C15 C14 Li1 C1 -153.7(2) .
C13 C14 Li1 C1 92.3(2) .
C15 C14 Li1 C8 145.7(3) .
C13 C14 Li1 C8 31.8(3) .
C15 C14 Li1 C6 -141.0(2) .
C13 C14 Li1 C6 105.1(2) .
C15 C14 Li1 C7 -167.1(3) .
C13 C14 Li1 C7 79.0(4) .
C15 C14 Li1 Zr1 152.5(2) .
C13 C14 Li1 Zr1 38.58(15) .
C12 C7 Li1 O1A 7.4(4) .
C8 C7 Li1 O1A 116.6(2) .
C6 C7 Li1 O1A -111.7(2) .
C12 C7 Li1 C13 -152.2(3) .
C8 C7 Li1 C13 -43.0(3) .
C6 C7 Li1 C13 88.7(3) .
C12 C7 Li1 C1 148.4(3) .
C8 C7 Li1 C1 -102.39(19) .
C6 C7 Li1 C1 29.28(14) .
C12 C7 Li1 C8 -109.2(3) .
C6 C7 Li1 C8 131.7(2) .
C12 C7 Li1 C6 119.2(3) .
C8 C7 Li1 C6 -131.7(2) .
C12 C7 Li1 C14 163.9(3) .
C8 C7 Li1 C14 -86.9(4) .
C6 C7 Li1 C14 44.8(4) .
C12 C7 Li1 Zr1 -154.6(3) .
C8 C7 Li1 Zr1 -45.41(14) .
C6 C7 Li1 Zr1 86.25(15) .
C20 Zr1 Li1 O1A 49.3(7) .
C36 Zr1 Li1 O1A -55.3(8) .
C25 Zr1 Li1 O1A 173.4(6) .
C1 Zr1 Li1 O1A -128.7(8) .
C8 Zr1 Li1 O1A -36.7(7) .
C13 Zr1 Li1 O1A 112.6(7) .
C20 Zr1 Li1 C13 -63.30(13) .
C36 Zr1 Li1 C13 -167.94(18) .
C25 Zr1 Li1 C13 60.78(17) .
C1 Zr1 Li1 C13 118.63(17) .
C8 Zr1 Li1 C13 -149.28(18) .
C20 Zr1 Li1 C1 178.07(12) .
C36 Zr1 Li1 C1 73.4(3) .
C25 Zr1 Li1 C1 -57.85(17) .
C8 Zr1 Li1 C1 92.09(15) .
C13 Zr1 Li1 C1 -118.63(17) .
C20 Zr1 Li1 C8 85.98(13) .
C36 Zr1 Li1 C8 -18.7(3) .
C25 Zr1 Li1 C8 -149.94(12) .
C1 Zr1 Li1 C8 -92.09(15) .
C13 Zr1 Li1 C8 149.28(18) .
C20 Zr1 Li1 C6 149.19(11) .
C36 Zr1 Li1 C6 44.6(3) .
C25 Zr1 Li1 C6 -86.72(15) .
C1 Zr1 Li1 C6 -28.87(10) .
C8 Zr1 Li1 C6 63.22(13) .
C13 Zr1 Li1 C6 -147.51(18) .
C20 Zr1 Li1 C14 -87.85(12) .
C36 Zr1 Li1 C14 167.52(17) .
C25 Zr1 Li1 C14 36.24(18) .
C1 Zr1 Li1 C14 94.09(15) .
C8 Zr1 Li1 C14 -173.82(19) .
C13 Zr1 Li1 C14 -24.55(10) .
C20 Zr1 Li1 C7 114.41(11) .
C36 Zr1 Li1 C7 9.8(3) .
C25 Zr1 Li1 C7 -121.51(12) .
C1 Zr1 Li1 C7 -63.66(13) .
C8 Zr1 Li1 C7 28.43(11) .
C13 Zr1 Li1 C7 177.71(18) .
C72A O4 Li2 O5 -20.4(5) .
C69 O4 Li2 O5 165.8(3) .
C72A O4 Li2 O2 -136.0(4) .
C69 O4 Li2 O2 50.2(5) .
C72A O4 Li2 O3 96.1(5) .
C69 O4 Li2 O3 -77.6(5) .
C73B O3 Li2 O5 111.9(8) .
C73A O3 Li2 O5 147.1(12) .
C76 O3 Li2 O5 -44.6(4) .
C73B O3 Li2 O4 -9.3(8) .
C73A O3 Li2 O4 25.8(13) .
C76 O3 Li2 O4 -165.8(3) .
C73B O3 Li2 O2 -132.1(8) .
C73A O3 Li2 O2 -96.9(13) .
C76 O3 Li2 O2 71.4(4) .
C79 C80 O5 C77 -44.4(4) .
C79 C80 O5 Li2 143.4(3) .
C78 C77 O5 C80 42.2(4) .
C78 C77 O5 Li2 -145.2(3) .
O4 Li2 O5 C80 -104.0(4) .
O2 Li2 O5 C80 11.9(5) .
O3 Li2 O5 C80 134.7(3) .
O4 Li2 O5 C77 85.1(4) .
O2 Li2 O5 C77 -158.9(3) .
O3 Li2 O5 C77 -36.1(4) .
C68 C67 O2 C65 -117.7(3) .
C68 C67 O2 Li2 72.9(4) .
C66 C65 O2 C67 72.1(4) .
C66 C65 O2 Li2 -117.7(3) .
O5 Li2 O2 C67 95.2(4) .
O4 Li2 O2 C67 -145.2(3) .
O3 Li2 O2 C67 -19.8(5) .
O5 Li2 O2 C65 -73.9(3) .
O4 Li2 O2 C65 45.7(4) .
O3 Li2 O2 C65 171.2(3) .
C72A O4 C69 C70 -35.5(5) .
Li2 O4 C69 C70 138.9(4) .
C71A C70 C69 O4 43.2(11) .
C71B C70 C69 O4 29(2) .
C73B O3 C76 C75 44.9(6) .
C73A O3 C76 C75 16.0(11) .
Li2 O3 C76 C75 -154.0(3) .
O3 C76 C75 C74 -34.3(3) .
C76 C75 C74 C73A 39.1(10) .
C76 C75 C74 C73B 11.9(6) .
C73B O3 C73A C74 -75.6(17) .
C76 O3 C73A C74 9.5(17) .
Li2 O3 C73A C74 179.5(7) .
C75 C74 C73A O3 -30.3(15) .
C73B C74 C73A O3 70.9(14) .
C73A O3 C73B C74 67.0(14) .
C76 O3 C73B C74 -36.2(9) .
Li2 O3 C73B C74 163.5(4) .
C73A C74 C73B O3 -70.7(13) .
C75 C74 C73B O3 14.4(9) .
C69 O4 C72A C71B 28(2) .
Li2 O4 C72A C71B -147(2) .
C69 O4 C72A C71A 13.9(9) .
Li2 O4 C72A C71A -161.2(8) .
C69 C70 C71A C72A -33.5(13) .
C71B C70 C71A C72A 73(6) .
O4 C72A C71A C70 13.5(14) .
C71B C72A C71A C70 -98(6) .
O4 C72A C71B C70 -9(3) .
C71A C72A C71B C70 64(5) .
C71A C70 C71B C72A -89(7) .
C69 C70 C71B C72A -12(3) .
C82 O6 C82 C85 0(100) 5_766
C85 O6 C82 C85 180.000(2) 5_766
C83 O6 C82 C85 -178.2(10) .
C82 O6 C83 C84 -179.0(8) 5_766
C82 O6 C83 C84 -179.0(8) .
C85 O6 C83 C84 -176.4(18) 5_766
